data_1551383
loop_
_publ_author_name
'Kurosaki, Ryo'
'Hayashi, Hironobu'
'Suzuki, Mitsuhara'
'Jiang, Julong'
'Hatanaka, Miho'
'Aratani, Naoki'
'Yamada, Hiroko'

_publ_section_title
;
 A remarkably strained cyclopyrenylene trimer that undergoes metal-free
 direct oxygen insertion into the biaryl C--C \s-bond
;
_journal_name_full 'Chemical Science'
_journal_paper_doi 10.1039/C9SC01777A
_journal_year 2019
_chemical_formula_moiety 'C66 H60 O7, 0.51(C O), 0.39(C H2 Cl2)'
_chemical_formula_sum 'C66.91 H60.78 Cl0.78 O7.51'
_chemical_formula_weight 1012.83
_chemical_name_systematic CP3O
_space_group_crystal_system triclinic
_space_group_IT_number 2
_space_group_name_Hall '-P 1'
_space_group_name_H-M_alt 'P -1'
_symmetry_space_group_name_Hall '-P 1'
_symmetry_space_group_name_H-M 'P -1'
_atom_sites_solution_hydrogens geom
_audit_creation_method SHELXL-2014/7
_audit_update_record
;
2019-04-02 deposited with the CCDC.    2019-06-12 downloaded from the CCDC.
;
_cell_angle_alpha 109.8071(19)
_cell_angle_beta 114.3435(19)
_cell_angle_gamma 91.189(2)
_cell_formula_units_Z 4
_cell_length_a 17.7176(19)
_cell_length_b 18.088(2)
_cell_length_c 18.855(2)
_cell_measurement_reflns_used 2939
_cell_measurement_temperature 90
_cell_measurement_theta_max 21.49
_cell_measurement_theta_min 2.28
_cell_volume 5088.1(10)
_computing_cell_refinement 'APEX2 (Bruker AXS, 2006)'
_computing_data_collection 'APEX2 (Bruker AXS, 2006)'
_computing_data_reduction 'SAINT (Bruker AXS, 2004)'
_computing_molecular_graphics 'XSHEL (Bruker AXS,2002)'
_computing_publication_material 'XCIF (Bruker AXS, 2001)'
_computing_structure_refinement 'SHELXL-97 (Sheldrick, 1997)'
_computing_structure_solution 'SHELXS-97 (Sheldrick, 1997)'
_diffrn_ambient_temperature 90
_diffrn_detector_area_resol_mean 8.333
_diffrn_measured_fraction_theta_full 0.989
_diffrn_measured_fraction_theta_max 0.989
_diffrn_measurement_device_type 'Bruker APEXII CCD area detector'
_diffrn_measurement_method 'phi and omega scans'
_diffrn_radiation_monochromator graphite
_diffrn_radiation_source 'fine-focus sealed tube'
_diffrn_radiation_type MoK\a
_diffrn_radiation_wavelength 0.71073
_diffrn_reflns_av_R_equivalents 0.0408
_diffrn_reflns_av_unetI/netI 0.0904
_diffrn_reflns_Laue_measured_fraction_full 0.989
_diffrn_reflns_Laue_measured_fraction_max 0.989
_diffrn_reflns_limit_h_max 20
_diffrn_reflns_limit_h_min -19
_diffrn_reflns_limit_k_max 21
_diffrn_reflns_limit_k_min -20
_diffrn_reflns_limit_l_max 12
_diffrn_reflns_limit_l_min -21
_diffrn_reflns_number 26337
_diffrn_reflns_point_group_measured_fraction_full 0.989
_diffrn_reflns_point_group_measured_fraction_max 0.989
_diffrn_reflns_theta_full 24.462
_diffrn_reflns_theta_max 24.462
_diffrn_reflns_theta_min 1.392
_exptl_absorpt_coefficient_mu 0.124
_exptl_absorpt_correction_T_max 0.994
_exptl_absorpt_correction_T_min 0.906
_exptl_absorpt_correction_type multi-scan
_exptl_absorpt_process_details
;
SADABS Sheldrick 1996
;
_exptl_crystal_colour orange
_exptl_crystal_density_diffrn 1.322
_exptl_crystal_description prism
_exptl_crystal_F_000 2143
_exptl_crystal_preparation Luminescent
_exptl_crystal_recrystallization_method 'Vapour deposition'
_exptl_crystal_size_max 0.300
_exptl_crystal_size_mid 0.200
_exptl_crystal_size_min 0.050
_refine_diff_density_max 0.533
_refine_diff_density_min -0.359
_refine_diff_density_rms 0.054
_refine_ls_extinction_method none
_refine_ls_goodness_of_fit_ref 1.025
_refine_ls_hydrogen_treatment constr
_refine_ls_matrix_type full
_refine_ls_number_parameters 1514
_refine_ls_number_reflns 16673
_refine_ls_number_restraints 35
_refine_ls_restrained_S_all 1.026
_refine_ls_R_factor_all 0.1777
_refine_ls_R_factor_gt 0.0829
_refine_ls_shift/su_max 0.004
_refine_ls_shift/su_mean 0.000
_refine_ls_structure_factor_coef Fsqd
_refine_ls_weighting_details 'w=1/[\s^2^(Fo^2^)+(0.1223P)^2^+3.2125P] where P=(Fo^2^+2Fc^2^)/3'
_refine_ls_weighting_scheme calc
_refine_ls_wR_factor_gt 0.2091
_refine_ls_wR_factor_ref 0.2715
_reflns_Friedel_coverage 0.000
_reflns_number_gt 7875
_reflns_number_total 16673
_reflns_threshold_expression 'I > 2\s(I)'
_cod_data_source_file c9sc01777a2.cif
_cod_data_source_block 90215RK_0m
_cod_original_cell_volume 5088.2(10)
_cod_database_code 1551383
_shelx_shelxl_version_number 2014/7
_shelx_space_group_comment
;
The symmetry employed for this shelxl refinement is uniquely defined
by the following loop, which should always be used as a source of
symmetry information in preference to the above space-group names.
They are only intended as comments.
;
_shelx_estimated_absorpt_t_min 0.964
_shelx_estimated_absorpt_t_max 0.994

loop_
_space_group_symop_operation_xyz
'x, y, z'
'-x, -y, -z'

loop_
_atom_site_label
_atom_site_type_symbol
_atom_site_fract_x
_atom_site_fract_y
_atom_site_fract_z
_atom_site_U_iso_or_equiv
_atom_site_adp_type
_atom_site_occupancy
_atom_site_site_symmetry_order
_atom_site_calc_flag
_atom_site_refinement_flags_posn
_atom_site_refinement_flags_adp
_atom_site_refinement_flags_occupancy
_atom_site_disorder_assembly
_atom_site_disorder_group
C1 C 0.5358(3) 0.2293(3) 0.3369(3) 0.0472(13) Uani 1 1 d . . . . .
C2 C 0.4651(3) 0.1727(3) 0.2751(3) 0.0542(13) Uani 1 1 d . . . . .
H1 H 0.4692 0.1178 0.2563 0.065 Uiso 1 1 calc R U . . .
C3 C 0.3887(3) 0.1953(3) 0.2405(3) 0.0519(13) Uani 1 1 d . . . . .
H2 H 0.3405 0.1555 0.1990 0.062 Uiso 1 1 calc R U . . .
C4 C 0.3807(3) 0.2746(3) 0.2651(3) 0.0497(13) Uani 1 1 d . . . . .
C5 C 0.3035(3) 0.3010(3) 0.2284(3) 0.0519(13) Uani 1 1 d . . . . .
C6 C 0.2976(3) 0.3802(4) 0.2548(3) 0.0534(13) Uani 1 1 d . . . . .
C7 C 0.3715(3) 0.4400(3) 0.3131(3) 0.0493(13) Uani 1 1 d . . . . .
C8 C 0.3709(3) 0.5205(3) 0.3304(3) 0.0568(14) Uani 1 1 d . . . . .
H3 H 0.3189 0.5376 0.3080 0.068 Uiso 1 1 calc R U . . .
C9 C 0.4449(3) 0.5765(3) 0.3800(3) 0.0566(14) Uani 1 1 d . . . . .
H4 H 0.4428 0.6310 0.3876 0.068 Uiso 1 1 calc R U . . .
C10 C 0.5228(3) 0.5557(3) 0.4193(3) 0.0499(13) Uani 1 1 d . . . . .
C11 C 0.5228(3) 0.4748(3) 0.4095(3) 0.0459(12) Uani 1 1 d . . . . .
C12 C 0.5956(3) 0.4485(3) 0.4577(3) 0.0464(12) Uani 1 1 d . . . . .
H5 H 0.6427 0.4873 0.5032 0.056 Uiso 1 1 calc R U . . .
C13 C 0.5985(3) 0.3709(3) 0.4401(3) 0.0475(13) Uani 1 1 d . . . . .
H6 H 0.6464 0.3556 0.4751 0.057 Uiso 1 1 calc R U . . .
C14 C 0.5307(3) 0.3102(3) 0.3693(3) 0.0436(12) Uani 1 1 d . . . . .
C15 C 0.4534(3) 0.3337(3) 0.3298(3) 0.0452(12) Uani 1 1 d . . . . .
C16 C 0.4483(3) 0.4158(3) 0.3515(3) 0.0450(12) Uani 1 1 d . . . . .
O1 O 0.2341(2) 0.2432(2) 0.1650(2) 0.0652(10) Uani 1 1 d . . . . .
O2 O 0.2238(2) 0.4066(2) 0.2227(2) 0.0672(10) Uani 1 1 d . . . . .
C17 C 0.2201(4) 0.2406(5) 0.0817(4) 0.108(3) Uani 1 1 d . . . . .
H39 H 0.2139 0.2944 0.0803 0.130 Uiso 1 1 calc R U . . .
H40 H 0.2704 0.2271 0.0732 0.130 Uiso 1 1 calc R U . . .
C18 C 0.1467(5) 0.1835(6) 0.0132(5) 0.119(3) Uani 1 1 d . . . . .
H41 H 0.0969 0.1958 0.0231 0.143 Uiso 1 1 calc R U . . .
H42 H 0.1376 0.1899 -0.0396 0.143 Uiso 1 1 calc R U . . .
C19 C 0.1523(5) 0.1030(5) 0.0027(7) 0.149(4) Uani 1 1 d . . . . .
H115 H 0.1004 0.0680 -0.0447 0.224 Uiso 1 1 calc R U . . .
H116 H 0.2006 0.0897 -0.0087 0.224 Uiso 1 1 calc R U . . .
H117 H 0.1598 0.0956 0.0541 0.224 Uiso 1 1 calc R U . . .
C20 C 0.1515(4) 0.3688(5) 0.2261(4) 0.086(2) Uani 1 1 d . . . . .
H43 H 0.1093 0.3354 0.1681 0.104 Uiso 1 1 calc R U . . .
H44 H 0.1711 0.3331 0.2572 0.104 Uiso 1 1 calc R U . . .
C21 C 0.1126(5) 0.4253(5) 0.2655(5) 0.120(3) Uani 1 1 d . . . . .
H45 H 0.0592 0.3968 0.2567 0.144 Uiso 1 1 calc R U . . .
H46 H 0.0982 0.4639 0.2374 0.144 Uiso 1 1 calc R U . . .
C22 C 0.1643(5) 0.4704(5) 0.3570(4) 0.108(3) Uani 1 1 d . . . . .
H118 H 0.1328 0.5079 0.3790 0.162 Uiso 1 1 calc R U . . .
H119 H 0.1777 0.4331 0.3859 0.162 Uiso 1 1 calc R U . . .
H120 H 0.2167 0.5002 0.3666 0.162 Uiso 1 1 calc R U . . .
C23 C 0.6036(3) 0.6137(3) 0.4658(3) 0.0496(13) Uani 1 1 d . . . . .
C24 C 0.6179(3) 0.6826(3) 0.5342(3) 0.0573(14) Uani 1 1 d . . . . .
H7 H 0.5734 0.6958 0.5490 0.069 Uiso 1 1 calc R U . . .
C25 C 0.6961(3) 0.7328(3) 0.5815(3) 0.0601(14) Uani 1 1 d . . . . .
H8 H 0.7040 0.7797 0.6283 0.072 Uiso 1 1 calc R U . . .
C26 C 0.7633(3) 0.7167(3) 0.5626(3) 0.0541(13) Uani 1 1 d . . . . .
C27 C 0.8462(4) 0.7663(4) 0.6118(4) 0.0672(16) Uani 1 1 d . . . . .
C28 C 0.9117(4) 0.7446(4) 0.5955(4) 0.0693(17) Uani 1 1 d . . . . .
C29 C 0.9022(3) 0.6715(3) 0.5296(4) 0.0603(15) Uani 1 1 d . . . . .
C30 C 0.9698(4) 0.6443(4) 0.5162(4) 0.0719(18) Uani 1 1 d . . . . .
H9 H 1.0244 0.6768 0.5500 0.086 Uiso 1 1 calc R U . . .
C31 C 0.9594(3) 0.5710(4) 0.4548(4) 0.0652(16) Uani 1 1 d . . . . .
H10 H 1.0073 0.5534 0.4487 0.078 Uiso 1 1 calc R U . . .
C32 C 0.8801(3) 0.5223(3) 0.4017(3) 0.0541(14) Uani 1 1 d . . . . .
C33 C 0.8093(3) 0.5509(3) 0.4097(3) 0.0500(13) Uani 1 1 d . . . . .
C34 C 0.7243(3) 0.5092(3) 0.3527(3) 0.0498(13) Uani 1 1 d . . . . .
H11 H 0.7140 0.4650 0.3027 0.060 Uiso 1 1 calc R U . . .
C35 C 0.6584(3) 0.5311(3) 0.3685(3) 0.0523(13) Uani 1 1 d . . . . .
H12 H 0.6032 0.5019 0.3291 0.063 Uiso 1 1 calc R U . . .
C36 C 0.6693(3) 0.5967(3) 0.4422(3) 0.0474(12) Uani 1 1 d . . . . .
C37 C 0.7502(3) 0.6470(3) 0.4925(3) 0.0493(13) Uani 1 1 d . . . . .
C38 C 0.8202(3) 0.6234(3) 0.4757(3) 0.0527(14) Uani 1 1 d . . . . .
O3 O 0.8552(3) 0.8364(3) 0.6769(3) 0.0865(13) Uani 1 1 d . . . . .
C39 C 0.8293(9) 0.9005(8) 0.6673(9) 0.091(4) Uani 0.534(9) 1 d . . P A 7
H47 H 0.7700 0.8856 0.6237 0.109 Uiso 0.534(9) 1 calc R U P A 7
H48 H 0.8634 0.9234 0.6467 0.109 Uiso 0.534(9) 1 calc R U P A 7
C40 C 0.8349(11) 0.9633(9) 0.7466(13) 0.116(6) Uani 0.534(9) 1 d . . P A 7
H49 H 0.8937 0.9771 0.7914 0.139 Uiso 0.534(9) 1 calc R U P A 7
H50 H 0.8196 1.0123 0.7363 0.139 Uiso 0.534(9) 1 calc R U P A 7
C41 C 0.7800(19) 0.936(2) 0.774(2) 0.086(7) Uani 0.534(9) 1 d . . P A 7
H121 H 0.7847 0.9775 0.8255 0.129 Uiso 0.534(9) 1 calc R U P A 7
H122 H 0.7218 0.9229 0.7298 0.129 Uiso 0.534(9) 1 calc R U P A 7
H123 H 0.7957 0.8877 0.7848 0.129 Uiso 0.534(9) 1 calc R U P A 7
C42 C 1.0157(10) 0.8514(10) 0.6203(8) 0.113(5) Uani 0.534(9) 1 d D U P A 7
H51 H 1.0229 0.8239 0.5690 0.136 Uiso 0.534(9) 1 calc R U P A 7
H52 H 0.9687 0.8808 0.6056 0.136 Uiso 0.534(9) 1 calc R U P A 7
C43 C 1.0903(11) 0.9061(9) 0.6827(9) 0.097(5) Uani 0.534(9) 1 d D U P A 7
H53 H 1.1378 0.8767 0.6927 0.117 Uiso 0.534(9) 1 calc R U P A 7
H54 H 1.1014 0.9458 0.6612 0.117 Uiso 0.534(9) 1 calc R U P A 7
C44 C 1.0888(12) 0.9466(12) 0.7592(11) 0.128(7) Uani 0.534(9) 1 d D U P A 7
H124 H 1.1428 0.9832 0.7989 0.192 Uiso 0.534(9) 1 calc R U P A 7
H125 H 1.0431 0.9772 0.7505 0.192 Uiso 0.534(9) 1 calc R U P A 7
H126 H 1.0795 0.9080 0.7821 0.192 Uiso 0.534(9) 1 calc R U P A 7
C144 C 0.8866(9) 0.8401(8) 0.7511(9) 0.081(5) Uani 0.466(9) 1 d . . P A 8
H55 H 0.9430 0.8250 0.7663 0.097 Uiso 0.466(9) 1 calc R U P A 8
H56 H 0.8503 0.8024 0.7568 0.097 Uiso 0.466(9) 1 calc R U P A 8
C155 C 0.8946(9) 0.9271(10) 0.8109(9) 0.086(5) Uani 0.466(9) 1 d . . P A 8
H57 H 0.9246 0.9314 0.8699 0.103 Uiso 0.466(9) 1 calc R U P A 8
H58 H 0.9293 0.9642 0.8028 0.103 Uiso 0.466(9) 1 calc R U P A 8
C141 C 0.810(2) 0.953(3) 0.796(3) 0.121(15) Uani 0.466(9) 1 d . . P A 8
H127 H 0.8190 1.0083 0.8357 0.181 Uiso 0.466(9) 1 calc R U P A 8
H128 H 0.7801 0.9505 0.7384 0.181 Uiso 0.466(9) 1 calc R U P A 8
H129 H 0.7754 0.9177 0.8056 0.181 Uiso 0.466(9) 1 calc R U P A 8
C149 C 0.9993(12) 0.869(2) 0.668(2) 0.223(12) Uani 0.466(9) 1 d D U P A 8
H59 H 0.9659 0.8906 0.6986 0.268 Uiso 0.466(9) 1 calc R U P A 8
H60 H 0.9761 0.8790 0.6150 0.268 Uiso 0.466(9) 1 calc R U P A 8
C156 C 1.0847(14) 0.908(2) 0.7177(19) 0.228(13) Uani 0.466(9) 1 d D U P A 8
H61 H 1.0884 0.9637 0.7534 0.274 Uiso 0.466(9) 1 calc R U P A 8
H62 H 1.1153 0.8798 0.7549 0.274 Uiso 0.466(9) 1 calc R U P A 8
C138 C 1.1198(13) 0.906(2) 0.6644(19) 0.220(13) Uani 0.466(9) 1 d D U P A 8
H130 H 1.1791 0.9330 0.6976 0.330 Uiso 0.466(9) 1 calc R U P A 8
H131 H 1.1160 0.8508 0.6296 0.330 Uiso 0.466(9) 1 calc R U P A 8
H132 H 1.0892 0.9344 0.6280 0.330 Uiso 0.466(9) 1 calc R U P A 8
O4 O 0.9942(3) 0.7907(3) 0.6500(3) 0.0966(15) Uani 1 1 d . . . . .
C45 C 0.8687(3) 0.4409(4) 0.3398(3) 0.0571(14) Uani 1 1 d . . . . .
C46 C 0.8977(3) 0.4271(4) 0.2792(4) 0.0596(15) Uani 1 1 d . . . . .
H13 H 0.9305 0.4701 0.2805 0.072 Uiso 1 1 calc R U . . .
C47 C 0.8800(3) 0.3524(4) 0.2174(4) 0.0602(15) Uani 1 1 d . . . . .
H14 H 0.9019 0.3447 0.1777 0.072 Uiso 1 1 calc R U . . .
C48 C 0.8302(3) 0.2877(3) 0.2118(3) 0.0513(13) Uani 1 1 d . . . . .
C49 C 0.8056(3) 0.2106(4) 0.1438(3) 0.0555(14) Uani 1 1 d . . . . .
C50 C 0.7510(3) 0.1515(3) 0.1364(3) 0.0536(13) Uani 1 1 d . . . . .
C51 C 0.7181(3) 0.1622(3) 0.1967(3) 0.0503(13) Uani 1 1 d . . . . .
C52 C 0.6595(3) 0.1039(3) 0.1895(3) 0.0556(14) Uani 1 1 d . . . . .
H15 H 0.6418 0.0533 0.1443 0.067 Uiso 1 1 calc R U . . .
C53 C 0.6268(3) 0.1186(3) 0.2470(3) 0.0521(13) Uani 1 1 d . . . . .
H16 H 0.5862 0.0784 0.2401 0.063 Uiso 1 1 calc R U . . .
C54 C 0.6521(3) 0.1903(3) 0.3137(3) 0.0450(12) Uani 1 1 d . . . . .
C55 C 0.7158(3) 0.2485(3) 0.3285(3) 0.0436(12) Uani 1 1 d . . . . .
C56 C 0.7533(3) 0.3202(3) 0.4025(3) 0.0486(13) Uani 1 1 d . . . . .
H17 H 0.7419 0.3254 0.4488 0.058 Uiso 1 1 calc R U . . .
C57 C 0.8044(3) 0.3807(3) 0.4085(3) 0.0476(12) Uani 1 1 d . . . . .
H18 H 0.8270 0.4280 0.4582 0.057 Uiso 1 1 calc R U . . .
C58 C 0.8253(3) 0.3748(3) 0.3407(3) 0.0492(13) Uani 1 1 d . . . . .
C59 C 0.8016(3) 0.2997(3) 0.2741(3) 0.0463(12) Uani 1 1 d . . . . .
C60 C 0.7459(3) 0.2359(3) 0.2668(3) 0.0457(12) Uani 1 1 d . . . . .
O5 O 0.8370(2) 0.2036(2) 0.0872(2) 0.0702(11) Uani 1 1 d . . . . .
C61 C 0.8594(8) 0.1288(7) 0.0461(7) 0.086(4) Uani 0.577(11) 1 d . . P B 3
H63 H 0.8823 0.1020 0.0864 0.104 Uiso 0.577(11) 1 calc R U P B 3
H64 H 0.8077 0.0929 -0.0024 0.104 Uiso 0.577(11) 1 calc R U P B 3
C62 C 0.9193(10) 0.1401(11) 0.0175(13) 0.107(6) Uani 0.577(11) 1 d D . P B 3
H65 H 0.9111 0.1825 -0.0056 0.128 Uiso 0.577(11) 1 calc R U P B 3
H66 H 0.9227 0.0900 -0.0231 0.128 Uiso 0.577(11) 1 calc R U P B 3
C63 C 0.9928(15) 0.1662(19) 0.1052(14) 0.269(17) Uani 0.577(11) 1 d D . P B 3
H133 H 1.0455 0.1784 0.1025 0.403 Uiso 0.577(11) 1 calc R U P B 3
H134 H 0.9844 0.2141 0.1433 0.403 Uiso 0.577(11) 1 calc R U P B 3
H135 H 0.9958 0.1231 0.1261 0.403 Uiso 0.577(11) 1 calc R U P B 3
C64 C 0.6461(8) 0.0738(7) -0.0075(6) 0.060(3) Uani 0.577(11) 1 d . . P B 3
H67 H 0.5990 0.0874 0.0069 0.073 Uiso 0.577(11) 1 calc R U P B 3
H68 H 0.6591 0.1136 -0.0283 0.073 Uiso 0.577(11) 1 calc R U P B 3
C65 C 0.6202(13) -0.0083(11) -0.0753(10) 0.069(5) Uani 0.577(11) 1 d . . P B 3
H69 H 0.6688 -0.0227 -0.0868 0.082 Uiso 0.577(11) 1 calc R U P B 3
H70 H 0.5745 -0.0076 -0.1276 0.082 Uiso 0.577(11) 1 calc R U P B 3
C66 C 0.5900(7) -0.0716(7) -0.0519(6) 0.059(3) Uani 0.577(11) 1 d . . P B 3
H136 H 0.5740 -0.1239 -0.0981 0.089 Uiso 0.577(11) 1 calc R U P B 3
H137 H 0.6354 -0.0735 -0.0008 0.089 Uiso 0.577(11) 1 calc R U P B 3
H138 H 0.5411 -0.0584 -0.0416 0.089 Uiso 0.577(11) 1 calc R U P B 3
C133 C 0.9240(10) 0.1795(9) 0.1224(10) 0.073(5) Uiso 0.423(11) 1 d . . P B 4
H71 H 0.9191 0.1239 0.1197 0.088 Uiso 0.423(11) 1 calc R U P B 4
H72 H 0.9614 0.2165 0.1808 0.088 Uiso 0.423(11) 1 calc R U P B 4
C134 C 0.9577(18) 0.1898(11) 0.0488(14) 0.127(9) Uiso 0.423(11) 1 d D . P B 4
H73 H 0.9309 0.2295 0.0260 0.152 Uiso 0.423(11) 1 calc R U P B 4
H74 H 1.0197 0.2057 0.0746 0.152 Uiso 0.423(11) 1 calc R U P B 4
C135 C 0.9271(14) 0.1052(11) -0.0193(12) 0.104(7) Uiso 0.423(11) 1 d D . P B 4
H139 H 0.9423 0.1033 -0.0642 0.156 Uiso 0.423(11) 1 calc R U P B 4
H140 H 0.9538 0.0672 0.0055 0.156 Uiso 0.423(11) 1 calc R U P B 4
H141 H 0.8657 0.0908 -0.0427 0.156 Uiso 0.423(11) 1 calc R U P B 4
C136 C 0.6896(12) 0.0822(10) -0.0060(10) 0.069(5) Uiso 0.423(11) 1 d . . P B 4
H75 H 0.7339 0.1016 -0.0181 0.083 Uiso 0.423(11) 1 calc R U P B 4
H76 H 0.6486 0.1188 -0.0094 0.083 Uiso 0.423(11) 1 calc R U P B 4
C137 C 0.6478(16) 0.0007(19) -0.0646(19) 0.068(9) Uiso 0.423(11) 1 d . . P B 4
H77 H 0.6892 -0.0353 -0.0564 0.082 Uiso 0.423(11) 1 calc R U P B 4
H78 H 0.6269 -0.0018 -0.1230 0.082 Uiso 0.423(11) 1 calc R U P B 4
C152 C 0.5735(12) -0.0290(13) -0.0530(12) 0.087(6) Uiso 0.423(11) 1 d . . P B 4
H142 H 0.5474 -0.0839 -0.0936 0.131 Uiso 0.423(11) 1 calc R U P B 4
H143 H 0.5939 -0.0277 0.0043 0.131 Uiso 0.423(11) 1 calc R U P B 4
H144 H 0.5317 0.0058 -0.0622 0.131 Uiso 0.423(11) 1 calc R U P B 4
O6 O 0.61463(19) 0.20628(19) 0.36901(19) 0.0487(8) Uani 1 1 d . . . . .
O7 O 0.7241(2) 0.0774(2) 0.0714(2) 0.0623(10) Uani 1 1 d . . . . .
C67 C 0.2490(3) 0.7984(3) 0.4670(3) 0.0555(14) Uani 1 1 d . . . . .
C68 C 0.2064(4) 0.8330(4) 0.5125(3) 0.0621(15) Uani 1 1 d . . . . .
H19 H 0.1709 0.8003 0.5210 0.075 Uiso 1 1 calc R U . . .
C69 C 0.2147(3) 0.9154(4) 0.5459(3) 0.0631(15) Uani 1 1 d . . . . .
H20 H 0.1864 0.9387 0.5788 0.076 Uiso 1 1 calc R U . . .
C70 C 0.2639(4) 0.9646(3) 0.5319(3) 0.0624(15) Uani 1 1 d . . . . .
C71 C 0.2691(4) 1.0490(4) 0.5595(4) 0.0752(18) Uani 1 1 d . . . . .
C72 C 0.3152(5) 1.0960(4) 0.5414(4) 0.086(2) Uani 1 1 d . . . . .
C73 C 0.3559(4) 1.0609(4) 0.4905(4) 0.0759(19) Uani 1 1 d . . . . .
C74 C 0.3955(4) 1.1060(4) 0.4645(4) 0.086(2) Uani 1 1 d . . . . .
H21 H 0.4029 1.1627 0.4867 0.104 Uiso 1 1 calc R U . . .
C75 C 0.4242(4) 1.0677(4) 0.4058(4) 0.087(2) Uani 1 1 d . . . . .
H22 H 0.4477 1.0991 0.3859 0.104 Uiso 1 1 calc R U . . .
C76 C 0.4202(4) 0.9856(4) 0.3749(3) 0.0726(18) Uani 1 1 d . . . . .
C77 C 0.3908(3) 0.9411(3) 0.4109(3) 0.0628(16) Uani 1 1 d . . . . .
C78 C 0.3965(3) 0.8588(4) 0.3939(3) 0.0635(16) Uani 1 1 d . . . . .
H23 H 0.4278 0.8349 0.3646 0.076 Uiso 1 1 calc R U . . .
C79 C 0.3580(3) 0.8146(4) 0.4187(3) 0.0633(16) Uani 1 1 d . . . . .
H24 H 0.3664 0.7612 0.4102 0.076 Uiso 1 1 calc R U . . .
C80 C 0.3052(3) 0.8456(3) 0.4572(3) 0.0559(14) Uani 1 1 d . . . . .
C81 C 0.3093(3) 0.9293(4) 0.4862(3) 0.0594(15) Uani 1 1 d . . . . .
C82 C 0.3541(4) 0.9779(4) 0.4641(3) 0.0644(16) Uani 1 1 d . . . . .
O8 O 0.2249(3) 1.0819(3) 0.6053(3) 0.0925(14) Uani 1 1 d . . . . .
C83 C 0.1484(6) 1.1031(6) 0.5580(5) 0.139(3) Uani 1 1 d . . . . .
H79 H 0.1124 1.0559 0.5067 0.167 Uiso 1 1 calc R U . . .
H80 H 0.1615 1.1454 0.5402 0.167 Uiso 1 1 calc R U . . .
C84 C 0.1023(8) 1.1325(6) 0.6091(6) 0.152(4) Uani 1 1 d . . . . .
H81 H 0.0864 1.0883 0.6230 0.183 Uiso 0.6 1 calc R U P C 1
H82 H 0.1411 1.1760 0.6627 0.183 Uiso 0.6 1 calc R U P C 1
H83 H 0.0412 1.1198 0.5704 0.183 Uiso 0.4 1 calc R U P D 2
H84 H 0.1115 1.1022 0.6460 0.183 Uiso 0.4 1 calc R U P D 2
C85 C 0.0340(11) 1.1592(15) 0.5736(11) 0.208(12) Uani 0.6 1 d . . P E 1
H145 H 0.0081 1.1771 0.6121 0.311 Uiso 0.6 1 calc R U P E 1
H146 H 0.0488 1.2041 0.5610 0.311 Uiso 0.6 1 calc R U P E 1
H147 H -0.0061 1.1163 0.5213 0.311 Uiso 0.6 1 calc R U P E 1
C157 C 0.1250(18) 1.2181(17) 0.6618(19) 0.176(11) Uiso 0.4 1 d . . P E 2
H148 H 0.0909 1.2309 0.6927 0.264 Uiso 0.4 1 calc R U P E 2
H149 H 0.1849 1.2314 0.7020 0.264 Uiso 0.4 1 calc R U P E 2
H150 H 0.1144 1.2492 0.6262 0.264 Uiso 0.4 1 calc R U P E 2
O9 O 0.3154(4) 1.1774(3) 0.5637(3) 0.1175(18) Uani 1 1 d . . . . .
C86 C 0.3501(7) 1.2282(5) 0.6471(5) 0.145(4) Uani 1 1 d . . . . .
H85 H 0.3405 1.2002 0.6804 0.175 Uiso 1 1 calc R U . . .
H86 H 0.3220 1.2751 0.6528 0.175 Uiso 1 1 calc R U . . .
C87 C 0.4393(8) 1.2550(9) 0.6799(6) 0.212(7) Uani 1 1 d . . . . .
H87 H 0.4651 1.2068 0.6781 0.254 Uiso 1 1 calc R U . . .
H88 H 0.4464 1.2727 0.6384 0.254 Uiso 1 1 calc R U . . .
C88 C 0.4874(8) 1.3113(7) 0.7550(8) 0.193(5) Uani 1 1 d . . . . .
H151 H 0.5456 1.3190 0.7630 0.290 Uiso 1 1 calc R U . . .
H152 H 0.4665 1.3616 0.7588 0.290 Uiso 1 1 calc R U . . .
H153 H 0.4854 1.2950 0.7989 0.290 Uiso 1 1 calc R U . . .
C89 C 0.4381(4) 0.9456(4) 0.3030(3) 0.0701(18) Uani 1 1 d . . . . .
C90 C 0.5143(4) 0.9649(4) 0.3025(4) 0.081(2) Uani 1 1 d . . . . .
H25 H 0.5560 1.0078 0.3494 0.097 Uiso 1 1 calc R U . . .
C91 C 0.5311(4) 0.9235(4) 0.2360(4) 0.085(2) Uani 1 1 d . . . . .
H26 H 0.5833 0.9392 0.2373 0.102 Uiso 1 1 calc R U . . .
C92 C 0.4726(4) 0.8590(4) 0.1667(4) 0.0718(18) Uani 1 1 d . . . . .
C93 C 0.4898(4) 0.8119(4) 0.0978(4) 0.0754(19) Uani 1 1 d . . . . .
C94 C 0.4328(4) 0.7470(4) 0.0335(4) 0.0719(17) Uani 1 1 d . . . . .
C95 C 0.3541(3) 0.7207(4) 0.0303(4) 0.0621(16) Uani 1 1 d . . . . .
C96 C 0.2968(4) 0.6526(4) -0.0321(4) 0.0657(15) Uani 1 1 d . . . . .
H27 H 0.3075 0.6220 -0.0778 0.079 Uiso 1 1 calc R U . . .
C97 C 0.2249(3) 0.6289(3) -0.0288(3) 0.0618(15) Uani 1 1 d . . . . .
H28 H 0.1881 0.5805 -0.0711 0.074 Uiso 1 1 calc R U . . .
C98 C 0.2038(3) 0.6733(3) 0.0346(3) 0.0571(14) Uani 1 1 d . . . . .
C99 C 0.2565(3) 0.7464(3) 0.0948(3) 0.0554(14) Uani 1 1 d . . . . .
C100 C 0.2349(3) 0.8011(3) 0.1555(3) 0.0556(14) Uani 1 1 d . . . . .
H29 H 0.1796 0.7918 0.1504 0.067 Uiso 1 1 calc R U . . .
C101 C 0.2911(3) 0.8658(3) 0.2201(3) 0.0598(15) Uani 1 1 d . . . . .
H30 H 0.2746 0.9002 0.2596 0.072 Uiso 1 1 calc R U . . .
C102 C 0.3753(3) 0.8837(3) 0.2304(3) 0.0607(15) Uani 1 1 d . . . . .
C103 C 0.3939(3) 0.8378(4) 0.1644(3) 0.0617(16) Uani 1 1 d . . . . .
C104 C 0.3345(3) 0.7691(3) 0.0967(3) 0.0556(14) Uani 1 1 d . . . . .
O10 O 0.5639(2) 0.8378(3) 0.0991(3) 0.0968(16) Uani 1 1 d . . . . .
C105 C 0.6249(4) 0.7861(6) 0.1161(6) 0.133(4) Uani 1 1 d . . . . .
H89 H 0.5989 0.7303 0.0760 0.159 Uiso 1 1 calc R U . . .
H90 H 0.6430 0.7878 0.1739 0.159 Uiso 1 1 calc R U . . .
C106 C 0.7018(5) 0.8143(7) 0.1069(6) 0.150(4) Uani 1 1 d . . . . .
H91 H 0.7413 0.7764 0.1117 0.180 Uiso 1 1 calc R U . . .
H92 H 0.6840 0.8196 0.0519 0.180 Uiso 1 1 calc R U . . .
C107 C 0.7388(6) 0.8880(6) 0.1726(6) 0.151(4) Uani 1 1 d . . . . .
H154 H 0.7888 0.9103 0.1712 0.227 Uiso 1 1 calc R U . . .
H155 H 0.6984 0.9244 0.1669 0.227 Uiso 1 1 calc R U . . .
H156 H 0.7553 0.8815 0.2262 0.227 Uiso 1 1 calc R U . . .
O11 O 0.4511(2) 0.7014(3) -0.0311(2) 0.0775(12) Uani 1 1 d . . . . .
C108 C 0.4281(4) 0.7314(5) -0.0983(4) 0.094(2) Uani 1 1 d . . . . .
H93 H 0.4623 0.7851 -0.0771 0.113 Uiso 1 1 calc R U . . .
H94 H 0.3678 0.7355 -0.1206 0.113 Uiso 1 1 calc R U . . .
C109 C 0.4458(4) 0.6704(4) -0.1684(4) 0.0815(19) Uani 1 1 d . . . . .
H95 H 0.4172 0.6159 -0.1836 0.098 Uiso 1 1 calc R U . . .
H96 H 0.4226 0.6836 -0.2193 0.098 Uiso 1 1 calc R U . . .
C110 C 0.5366(4) 0.6722(5) -0.1399(4) 0.105(2) Uani 1 1 d . . . . .
H157 H 0.5461 0.6334 -0.1849 0.157 Uiso 1 1 calc R U . . .
H158 H 0.5649 0.7259 -0.1257 0.157 Uiso 1 1 calc R U . . .
H159 H 0.5595 0.6584 -0.0900 0.157 Uiso 1 1 calc R U . . .
C111 C 0.1289(3) 0.6433(3) 0.0402(3) 0.0605(14) Uani 1 1 d . . . . .
C112 C 0.0489(4) 0.6211(4) -0.0261(4) 0.088(2) Uani 1 1 d . . . . .
H31 H 0.0450 0.6082 -0.0809 0.105 Uiso 0.595(5) 1 calc R U P F 1
H32 H 0.0356 0.6309 -0.0760 0.105 Uiso 0.405(5) 1 calc R U P F 2
C117 C 0.0018(4) 0.6205(3) 0.2206(4) 0.0683(16) Uani 1 1 d . . . . .
C118 C 0.0122(4) 0.6335(3) 0.3018(4) 0.0656(16) Uani 1 1 d . . . . .
H33 H -0.0354 0.6214 0.3098 0.079 Uiso 1 1 calc R U . . .
C119 C 0.0898(4) 0.6633(3) 0.3703(4) 0.0647(15) Uani 1 1 d . . . . .
H34 H 0.0948 0.6737 0.4251 0.078 Uiso 1 1 calc R U . . .
C120 C 0.1606(3) 0.6783(3) 0.3602(3) 0.0558(14) Uani 1 1 d . . . . .
C121 C 0.1554(3) 0.6578(3) 0.2796(3) 0.0564(14) Uani 1 1 d . . . . .
C122 C 0.2265(3) 0.6600(3) 0.2632(3) 0.0579(14) Uani 1 1 d . . . . .
H35 H 0.2812 0.6682 0.3076 0.070 Uiso 1 1 calc R U . . .
C123 C 0.2186(3) 0.6509(3) 0.1859(3) 0.0571(14) Uani 1 1 d . . . . .
H36 H 0.2677 0.6518 0.1771 0.069 Uiso 1 1 calc R U . . .
C124 C 0.1380(3) 0.6401(3) 0.1173(3) 0.0565(14) Uani 1 1 d . . . . .
C125 C 0.0659(4) 0.6246(3) 0.1279(3) 0.0612(15) Uani 1 1 d . . . . .
C126 C 0.0739(3) 0.6329(3) 0.2091(3) 0.0577(14) Uani 1 1 d . . . . .
C127 C -0.2239(8) 0.5499(10) -0.0303(7) 0.201(6) Uani 1 1 d . . . . .
H171 H -0.2462 0.5483 0.0095 0.241 Uiso 0.595(5) 1 calc R U P F 1
H172 H -0.1964 0.5029 -0.0404 0.241 Uiso 0.595(5) 1 calc R U P F 1
H173 H -0.2183 0.5258 -0.0831 0.241 Uiso 0.405(5) 1 calc R U P F 2
H174 H -0.2034 0.6077 -0.0122 0.241 Uiso 0.405(5) 1 calc R U P F 2
C129 C -0.3656(8) 0.4926(7) -0.1109(9) 0.186(5) Uani 1 1 d . . . . .
H175 H -0.4152 0.4840 -0.1640 0.224 Uiso 0.595(5) 1 calc R U P F 1
H176 H -0.3528 0.4409 -0.1085 0.224 Uiso 0.595(5) 1 calc R U P F 1
H177 H -0.3772 0.5224 -0.0635 0.224 Uiso 0.595(5) 1 calc R U P F 1
H178 H -0.4210 0.5062 -0.1370 0.224 Uiso 0.405(5) 1 calc R U P F 2
H179 H -0.3544 0.4537 -0.1546 0.224 Uiso 0.405(5) 1 calc R U P F 2
H180 H -0.3649 0.4696 -0.0706 0.224 Uiso 0.405(5) 1 calc R U P F 2
C113 C -0.0255(6) 0.6158(7) -0.0204(5) 0.054(3) Uani 0.595(5) 1 d . . P F 1
H37 H -0.0778 0.6112 -0.0663 0.065 Uiso 0.595(5) 1 calc R U P F 1
C114 C -0.0213(7) 0.6176(7) 0.0560(6) 0.054(3) Uani 0.595(5) 1 d . . P F 1
C115 C -0.0925(6) 0.6082(6) 0.0693(5) 0.053(2) Uani 0.595(5) 1 d . . P F 1
C116 C -0.0852(6) 0.6112(7) 0.1445(7) 0.055(3) Uani 0.595(5) 1 d . . P F 1
O12 O -0.1706(4) 0.6073(4) 0.0046(4) 0.0548(18) Uani 0.595(5) 1 d . . P F 1
C128 C -0.2928(8) 0.5388(8) -0.1061(7) 0.076(4) Uani 0.595(5) 1 d . . P F 1
H181 H -0.2807 0.5094 -0.1539 0.091 Uiso 0.595(5) 1 calc R U P F 1
H182 H -0.3052 0.5912 -0.1088 0.091 Uiso 0.595(5) 1 calc R U P F 1
O13 O -0.1530(4) 0.6011(5) 0.1596(4) 0.0624(18) Uani 0.595(5) 1 d D . P F 1
C130 C -0.1802(7) 0.6707(7) 0.1832(7) 0.087(4) Uani 0.595(5) 1 d D . P F 1
H103 H -0.2013 0.6890 0.1357 0.105 Uiso 0.595(5) 1 calc R U P F 1
H104 H -0.1319 0.7118 0.2308 0.105 Uiso 0.595(5) 1 calc R U P F 1
C131 C -0.2484(10) 0.6636(11) 0.2089(9) 0.140(6) Uani 0.595(5) 1 d D . P F 1
H163 H -0.2626 0.7169 0.2293 0.168 Uiso 0.595(5) 1 calc R U P F 1
H164 H -0.2996 0.6278 0.1595 0.168 Uiso 0.595(5) 1 calc R U P F 1
C132 C -0.2265(12) 0.6369(12) 0.2648(15) 0.174(9) Uani 0.595(5) 1 d D . P F 1
H165 H -0.2723 0.6329 0.2804 0.261 Uiso 0.595(5) 1 calc R U P F 1
H166 H -0.2133 0.5837 0.2444 0.261 Uiso 0.595(5) 1 calc R U P F 1
H167 H -0.1764 0.6727 0.3141 0.261 Uiso 0.595(5) 1 calc R U P F 1
C148 C -0.4582(12) 0.4906(12) 0.0464(12) 0.063(5) Uiso 0.297(3) 1 d . . P F -1
H107 H -0.4208 0.4686 0.0205 0.075 Uiso 0.297(3) 1 calc R U P F -1
H108 H -0.5077 0.4479 0.0226 0.075 Uiso 0.297(3) 1 calc R U P F -1
Cl1 Cl -0.4918(4) 0.5667(4) 0.0177(4) 0.098(2) Uani 0.297(3) 1 d . . P F -1
Cl2 Cl -0.4044(4) 0.5135(4) 0.1538(4) 0.101(2) Uani 0.297(3) 1 d . . P F -1
O18 O -0.1340(7) 0.5588(7) 0.1755(7) 0.077(4) Uiso 0.405(5) 1 d D . P F 2
C145 C -0.2121(10) 0.5775(12) 0.1502(12) 0.100(6) Uiso 0.405(5) 1 d D . P F 2
H109 H -0.2442 0.5483 0.0885 0.120 Uiso 0.405(5) 1 calc R U P F 2
H110 H -0.2063 0.6354 0.1615 0.120 Uiso 0.405(5) 1 calc R U P F 2
C146 C -0.2638(11) 0.5582(12) 0.1922(11) 0.092(5) Uiso 0.405(5) 1 d D . P F 2
H111 H -0.2650 0.5015 0.1858 0.111 Uiso 0.405(5) 1 calc R U P F 2
H112 H -0.2348 0.5916 0.2531 0.111 Uiso 0.405(5) 1 calc R U P F 2
C147 C -0.3348(10) 0.5691(11) 0.1641(11) 0.093(5) Uiso 0.405(5) 1 d D . P F 2
H168 H -0.3636 0.5556 0.1940 0.140 Uiso 0.405(5) 1 calc R U P F 2
H169 H -0.3344 0.6255 0.1715 0.140 Uiso 0.405(5) 1 calc R U P F 2
H170 H -0.3646 0.5353 0.1041 0.140 Uiso 0.405(5) 1 calc R U P F 2
C150 C -0.0703(11) 0.5823(10) 0.1584(11) 0.056(5) Uiso 0.405(5) 1 d . . P F 2
O17 O -0.1588(6) 0.5395(6) 0.0105(5) 0.065(3) Uani 0.405(5) 1 d . . P F 2
C161 C -0.3092(16) 0.5554(16) -0.0728(17) 0.110(8) Uiso 0.405(5) 1 d . . P F 2
H183 H -0.3237 0.5944 -0.0311 0.133 Uiso 0.405(5) 1 calc R U P F 2
H184 H -0.3133 0.5786 -0.1146 0.133 Uiso 0.405(5) 1 calc R U P F 2
C151 C -0.0814(9) 0.5708(9) 0.0793(10) 0.049(4) Uiso 0.405(5) 1 d . . P F 2
C159 C -0.0146(11) 0.5805(10) -0.0122(12) 0.061(5) Uiso 0.405(5) 1 d . . P F 2
H38 H -0.0629 0.5455 -0.0602 0.073 Uiso 0.405(5) 1 calc R U P F 2
C158 C -0.0072(12) 0.5906(11) 0.0662(12) 0.051(6) Uiso 0.405(5) 1 d . . P F 2
C139 C 0.0883(8) 0.8447(8) 0.2935(7) 0.051(3) Uiso 0.487(6) 1 d . . P G 5
H113 H 0.1368 0.8167 0.3023 0.061 Uiso 0.487(6) 1 calc R U P G 5
H114 H 0.0579 0.8334 0.3236 0.061 Uiso 0.487(6) 1 calc R U P G 5
Cl3 Cl 0.1244(3) 0.9593(3) 0.3298(2) 0.109(2) Uani 0.487(6) 1 d . . P G 5
Cl4 Cl 0.0224(3) 0.8175(3) 0.1882(3) 0.1022(18) Uani 0.487(6) 1 d . . P G 5
O21 O -0.0026(6) 0.8182(6) 0.2164(6) 0.070(3) Uiso 0.513(6) 1 d . . P G 6
C142 C -0.0380(7) 0.8886(7) 0.2227(7) 0.065(3) Uiso 0.513(6) 1 d . . P G 6
O19 O 0.1285(6) 0.8515(7) 0.2927(6) 0.027(3) Uiso 0.308(3) 1 d D . P G 6
C143 C 0.0836(10) 0.9245(7) 0.3482(7) 0.016(3) Uiso 0.308(3) 1 d D . P G 6
O22 O 0.0436(10) 0.9264(7) 0.3431(7) 0.025(3) Uiso 0.205(2) 1 d D . P G 7
C160 C 0.1147(16) 0.8746(15) 0.3138(15) 0.027(6) Uiso 0.205(2) 1 d D . P G 7
O14 O 0.2397(2) 0.7141(2) 0.4303(2) 0.0586(9) Uani 1 1 d . . . . .

loop_
_atom_site_aniso_label
_atom_site_aniso_U_11
_atom_site_aniso_U_22
_atom_site_aniso_U_33
_atom_site_aniso_U_23
_atom_site_aniso_U_13
_atom_site_aniso_U_12
C1 0.037(3) 0.069(4) 0.048(3) 0.036(3) 0.020(2) 0.005(3)
C2 0.044(3) 0.058(3) 0.064(3) 0.029(3) 0.023(3) 0.000(3)
C3 0.039(3) 0.052(3) 0.063(3) 0.024(3) 0.020(3) -0.002(2)
C4 0.040(3) 0.065(4) 0.045(3) 0.024(3) 0.019(2) 0.001(3)
C5 0.033(3) 0.068(4) 0.048(3) 0.019(3) 0.014(2) -0.002(3)
C6 0.032(3) 0.077(4) 0.046(3) 0.024(3) 0.012(2) 0.008(3)
C7 0.040(3) 0.068(4) 0.043(3) 0.022(3) 0.020(2) 0.012(3)
C8 0.042(3) 0.071(4) 0.052(3) 0.020(3) 0.018(3) 0.014(3)
C9 0.059(4) 0.063(4) 0.049(3) 0.021(3) 0.026(3) 0.016(3)
C10 0.046(3) 0.061(4) 0.036(3) 0.015(3) 0.015(2) 0.006(3)
C11 0.039(3) 0.064(4) 0.037(3) 0.021(3) 0.018(2) 0.009(3)
C12 0.037(3) 0.059(4) 0.040(3) 0.019(2) 0.015(2) 0.001(2)
C13 0.037(3) 0.071(4) 0.042(3) 0.031(3) 0.018(2) 0.005(3)
C14 0.039(3) 0.056(3) 0.044(3) 0.028(3) 0.019(2) 0.003(2)
C15 0.039(3) 0.063(3) 0.037(3) 0.023(2) 0.018(2) 0.004(3)
C16 0.033(3) 0.064(3) 0.038(3) 0.022(2) 0.015(2) 0.006(2)
O1 0.038(2) 0.074(3) 0.065(2) 0.016(2) 0.0135(18) 0.0012(18)
O2 0.040(2) 0.082(3) 0.064(2) 0.021(2) 0.0148(18) 0.0101(19)
C17 0.080(5) 0.147(7) 0.042(4) 0.007(4) 0.000(3) -0.015(5)
C18 0.086(5) 0.149(8) 0.096(6) 0.033(6) 0.028(5) -0.007(5)
C19 0.114(7) 0.080(6) 0.224(11) 0.064(7) 0.043(7) 0.017(5)
C20 0.052(4) 0.135(6) 0.070(4) 0.029(4) 0.033(3) 0.019(4)
C21 0.084(5) 0.135(7) 0.115(7) 0.019(5) 0.044(5) -0.009(5)
C22 0.112(6) 0.134(7) 0.051(4) 0.042(4) 0.006(4) 0.029(5)
C23 0.050(3) 0.058(3) 0.045(3) 0.026(3) 0.020(3) 0.006(3)
C24 0.063(4) 0.059(4) 0.059(3) 0.025(3) 0.034(3) 0.008(3)
C25 0.064(4) 0.049(3) 0.059(3) 0.017(3) 0.024(3) -0.003(3)
C26 0.057(3) 0.053(3) 0.053(3) 0.027(3) 0.020(3) 0.002(3)
C27 0.071(4) 0.055(4) 0.064(4) 0.028(3) 0.016(3) -0.011(3)
C28 0.047(4) 0.065(4) 0.086(4) 0.036(4) 0.016(3) -0.013(3)
C29 0.047(3) 0.065(4) 0.072(4) 0.038(3) 0.021(3) -0.007(3)
C30 0.045(3) 0.082(5) 0.093(5) 0.051(4) 0.021(3) -0.006(3)
C31 0.045(3) 0.073(4) 0.090(4) 0.047(4) 0.029(3) 0.002(3)
C32 0.043(3) 0.074(4) 0.059(3) 0.041(3) 0.022(3) 0.004(3)
C33 0.047(3) 0.061(4) 0.056(3) 0.037(3) 0.024(3) 0.006(3)
C34 0.044(3) 0.066(3) 0.045(3) 0.031(3) 0.018(3) 0.009(3)
C35 0.041(3) 0.075(4) 0.045(3) 0.033(3) 0.015(2) 0.010(3)
C36 0.046(3) 0.058(3) 0.040(3) 0.026(3) 0.015(2) 0.006(3)
C37 0.052(3) 0.057(3) 0.047(3) 0.033(3) 0.018(3) 0.003(3)
C38 0.045(3) 0.068(4) 0.060(3) 0.045(3) 0.021(3) 0.006(3)
O3 0.076(3) 0.066(3) 0.092(4) 0.022(3) 0.022(3) -0.007(2)
C39 0.095(10) 0.063(9) 0.119(12) 0.039(9) 0.049(9) 0.008(7)
C40 0.135(15) 0.074(10) 0.160(17) 0.040(11) 0.091(13) 0.009(9)
C41 0.081(16) 0.069(15) 0.09(2) 0.013(12) 0.035(16) 0.007(14)
C42 0.124(10) 0.127(10) 0.078(8) 0.045(7) 0.034(7) -0.042(8)
C43 0.112(10) 0.081(8) 0.097(9) 0.043(7) 0.041(8) -0.051(7)
C44 0.101(11) 0.122(12) 0.133(13) 0.034(10) 0.042(10) -0.032(10)
C144 0.077(10) 0.077(11) 0.072(10) 0.042(9) 0.008(8) -0.009(8)
C155 0.053(9) 0.117(13) 0.077(10) 0.042(10) 0.016(7) 0.004(8)
C141 0.12(3) 0.10(2) 0.08(2) 0.024(16) 0.002(19) -0.030(19)
C149 0.083(11) 0.37(3) 0.32(3) 0.28(3) 0.068(14) 0.084(16)
C156 0.080(11) 0.38(3) 0.31(3) 0.28(2) 0.042(15) 0.096(16)
C138 0.079(13) 0.43(3) 0.26(2) 0.28(2) 0.050(14) 0.038(17)
O4 0.083(3) 0.074(3) 0.140(4) 0.052(3) 0.048(3) -0.002(3)
C45 0.032(3) 0.084(4) 0.070(4) 0.047(3) 0.022(3) 0.012(3)
C46 0.042(3) 0.085(4) 0.075(4) 0.049(4) 0.032(3) 0.014(3)
C47 0.046(3) 0.091(5) 0.069(4) 0.049(4) 0.034(3) 0.021(3)
C48 0.041(3) 0.071(4) 0.063(3) 0.045(3) 0.027(3) 0.019(3)
C49 0.046(3) 0.085(4) 0.057(3) 0.045(3) 0.029(3) 0.022(3)
C50 0.051(3) 0.071(4) 0.047(3) 0.030(3) 0.022(3) 0.023(3)
C51 0.041(3) 0.068(4) 0.042(3) 0.030(3) 0.012(2) 0.012(3)
C52 0.046(3) 0.067(4) 0.049(3) 0.023(3) 0.015(3) 0.006(3)
C53 0.044(3) 0.064(4) 0.050(3) 0.030(3) 0.017(3) 0.001(3)
C54 0.040(3) 0.060(3) 0.043(3) 0.031(3) 0.016(2) 0.006(2)
C55 0.040(3) 0.056(3) 0.042(3) 0.032(3) 0.015(2) 0.014(2)
C56 0.039(3) 0.071(4) 0.046(3) 0.036(3) 0.017(2) 0.014(3)
C57 0.037(3) 0.061(3) 0.048(3) 0.029(3) 0.015(2) 0.005(2)
C58 0.029(2) 0.073(4) 0.056(3) 0.040(3) 0.016(2) 0.009(2)
C59 0.031(3) 0.068(4) 0.055(3) 0.040(3) 0.019(2) 0.015(2)
C60 0.035(3) 0.069(4) 0.044(3) 0.035(3) 0.016(2) 0.016(2)
O5 0.077(3) 0.091(3) 0.075(3) 0.047(2) 0.051(2) 0.027(2)
C61 0.095(9) 0.074(8) 0.078(8) 0.005(6) 0.048(7) -0.002(7)
C62 0.118(12) 0.097(12) 0.214(18) 0.094(12) 0.143(13) 0.068(10)
C63 0.20(3) 0.37(4) 0.26(3) 0.12(3) 0.12(3) -0.06(3)
C64 0.050(7) 0.083(8) 0.047(6) 0.034(6) 0.013(5) 0.007(6)
C65 0.075(12) 0.078(10) 0.042(8) 0.021(6) 0.019(8) -0.011(10)
C66 0.069(7) 0.063(7) 0.055(6) 0.033(5) 0.028(5) 0.012(6)
O6 0.0414(19) 0.066(2) 0.051(2) 0.0373(17) 0.0196(16) 0.0095(16)
O7 0.067(2) 0.078(3) 0.058(2) 0.038(2) 0.031(2) 0.025(2)
C67 0.055(3) 0.065(4) 0.041(3) 0.034(3) 0.007(3) 0.005(3)
C68 0.065(4) 0.069(4) 0.050(3) 0.033(3) 0.016(3) 0.004(3)
C69 0.059(3) 0.073(4) 0.046(3) 0.029(3) 0.009(3) 0.006(3)
C70 0.064(4) 0.058(4) 0.044(3) 0.024(3) 0.001(3) -0.001(3)
C71 0.092(5) 0.068(4) 0.045(3) 0.019(3) 0.014(3) 0.004(4)
C72 0.116(6) 0.052(4) 0.058(4) 0.023(3) 0.010(4) -0.006(4)
C73 0.096(5) 0.061(4) 0.041(3) 0.020(3) 0.004(3) -0.009(4)
C74 0.114(5) 0.065(4) 0.050(4) 0.025(3) 0.009(4) -0.018(4)
C75 0.101(5) 0.073(5) 0.051(4) 0.030(3) -0.002(4) -0.039(4)
C76 0.071(4) 0.071(4) 0.047(3) 0.030(3) -0.004(3) -0.021(3)
C77 0.063(4) 0.066(4) 0.042(3) 0.033(3) -0.001(3) -0.015(3)
C78 0.056(3) 0.079(4) 0.048(3) 0.038(3) 0.006(3) -0.003(3)
C79 0.056(3) 0.071(4) 0.062(4) 0.045(3) 0.010(3) 0.004(3)
C80 0.047(3) 0.068(4) 0.048(3) 0.035(3) 0.006(3) 0.005(3)
C81 0.053(3) 0.068(4) 0.042(3) 0.032(3) 0.000(3) -0.001(3)
C82 0.069(4) 0.065(4) 0.042(3) 0.029(3) 0.003(3) -0.008(3)
O8 0.115(4) 0.075(3) 0.065(3) 0.023(2) 0.024(3) 0.008(3)
C83 0.183(9) 0.146(8) 0.093(6) 0.052(6) 0.058(7) 0.089(7)
C84 0.173(10) 0.129(8) 0.106(7) -0.002(6) 0.054(8) 0.029(7)
C85 0.128(14) 0.37(3) 0.118(13) 0.075(17) 0.058(12) 0.147(19)
O9 0.183(5) 0.058(3) 0.093(4) 0.021(3) 0.052(4) -0.004(3)
C86 0.193(10) 0.089(6) 0.073(6) -0.001(5) 0.012(6) -0.015(6)
C87 0.176(11) 0.270(16) 0.062(6) 0.032(8) -0.037(7) 0.008(11)
C88 0.221(13) 0.141(9) 0.181(12) 0.096(9) 0.029(10) 0.008(9)
C89 0.065(4) 0.084(4) 0.047(3) 0.040(3) 0.002(3) -0.018(3)
C90 0.063(4) 0.103(5) 0.059(4) 0.052(4) -0.005(3) -0.028(4)
C91 0.066(4) 0.120(6) 0.068(4) 0.065(4) 0.008(4) -0.016(4)
C92 0.057(4) 0.097(5) 0.060(4) 0.055(4) 0.006(3) -0.009(3)
C93 0.056(4) 0.119(6) 0.073(4) 0.071(4) 0.020(4) 0.012(4)
C94 0.065(4) 0.111(5) 0.064(4) 0.066(4) 0.025(4) 0.025(4)
C95 0.054(3) 0.094(5) 0.061(4) 0.058(4) 0.023(3) 0.017(3)
C96 0.065(4) 0.078(4) 0.057(4) 0.036(3) 0.022(3) 0.012(3)
C97 0.059(4) 0.069(4) 0.056(3) 0.032(3) 0.018(3) 0.006(3)
C98 0.059(3) 0.067(4) 0.046(3) 0.027(3) 0.021(3) 0.009(3)
C99 0.050(3) 0.064(4) 0.044(3) 0.029(3) 0.007(3) -0.001(3)
C100 0.054(3) 0.066(4) 0.040(3) 0.027(3) 0.010(3) -0.001(3)
C101 0.063(4) 0.065(4) 0.045(3) 0.031(3) 0.011(3) -0.001(3)
C102 0.056(4) 0.073(4) 0.051(3) 0.041(3) 0.009(3) -0.008(3)
C103 0.050(3) 0.081(4) 0.057(4) 0.048(3) 0.011(3) -0.002(3)
C104 0.054(3) 0.072(4) 0.044(3) 0.039(3) 0.012(3) 0.008(3)
O10 0.054(2) 0.168(5) 0.099(3) 0.096(3) 0.026(2) 0.007(3)
C105 0.056(4) 0.235(11) 0.151(8) 0.142(8) 0.034(5) 0.024(6)
C106 0.092(6) 0.202(11) 0.126(8) 0.051(8) 0.032(6) -0.006(7)
C107 0.116(7) 0.165(10) 0.139(9) 0.040(7) 0.044(7) -0.023(7)
O11 0.069(3) 0.121(3) 0.076(3) 0.070(3) 0.035(2) 0.035(2)
C108 0.105(5) 0.152(7) 0.077(4) 0.082(5) 0.054(4) 0.070(5)
C109 0.062(4) 0.125(6) 0.071(4) 0.062(4) 0.021(3) 0.032(4)
C110 0.087(5) 0.164(8) 0.088(5) 0.076(5) 0.038(4) 0.027(5)
C111 0.062(4) 0.061(4) 0.048(3) 0.015(3) 0.020(3) 0.002(3)
C112 0.058(4) 0.123(6) 0.054(4) 0.011(4) 0.019(3) -0.013(4)
C117 0.071(4) 0.057(4) 0.062(4) 0.004(3) 0.033(3) -0.014(3)
C118 0.067(4) 0.054(4) 0.074(4) 0.017(3) 0.037(3) -0.007(3)
C119 0.077(4) 0.058(4) 0.067(4) 0.031(3) 0.034(3) 0.000(3)
C120 0.065(4) 0.051(3) 0.058(4) 0.034(3) 0.024(3) 0.006(3)
C121 0.066(4) 0.043(3) 0.069(4) 0.031(3) 0.031(3) 0.005(3)
C122 0.057(3) 0.060(3) 0.067(4) 0.038(3) 0.026(3) 0.008(3)
C123 0.059(3) 0.059(3) 0.070(4) 0.037(3) 0.033(3) 0.015(3)
C124 0.060(4) 0.046(3) 0.056(3) 0.014(3) 0.023(3) 0.002(3)
C125 0.069(4) 0.048(3) 0.055(3) 0.007(3) 0.027(3) -0.007(3)
C126 0.063(4) 0.045(3) 0.064(4) 0.019(3) 0.030(3) -0.002(3)
C127 0.135(10) 0.30(2) 0.119(10) 0.085(11) 0.003(8) 0.068(12)
C129 0.227(13) 0.153(10) 0.291(15) 0.136(11) 0.175(12) 0.058(9)
C113 0.048(6) 0.066(7) 0.034(5) 0.020(5) 0.004(4) 0.001(5)
C114 0.044(6) 0.056(7) 0.047(6) 0.020(6) 0.006(5) 0.009(5)
C115 0.053(6) 0.054(7) 0.039(5) 0.022(5) 0.006(5) 0.005(5)
C116 0.044(6) 0.053(7) 0.065(7) 0.029(6) 0.017(5) 0.009(5)
O12 0.063(5) 0.039(4) 0.059(4) 0.020(3) 0.023(4) -0.003(3)
C128 0.099(9) 0.097(9) 0.046(6) 0.033(6) 0.040(7) 0.042(7)
O13 0.038(4) 0.074(5) 0.066(4) 0.025(4) 0.015(3) 0.003(3)
C130 0.098(9) 0.124(11) 0.073(7) 0.046(7) 0.060(7) 0.056(8)
C131 0.137(14) 0.167(17) 0.106(11) 0.040(11) 0.051(10) 0.065(12)
C132 0.186(18) 0.177(19) 0.30(3) 0.17(2) 0.17(2) 0.067(14)
Cl1 0.102(4) 0.126(5) 0.125(5) 0.091(5) 0.067(4) 0.062(4)
Cl2 0.096(4) 0.095(4) 0.102(5) 0.050(4) 0.024(4) 0.015(4)
O17 0.054(6) 0.083(8) 0.033(5) 0.016(5) 0.001(5) -0.005(5)
Cl3 0.101(3) 0.105(3) 0.072(3) 0.025(2) 0.002(2) 0.040(3)
Cl4 0.118(4) 0.088(3) 0.078(3) 0.029(2) 0.025(3) 0.040(2)
O14 0.064(2) 0.063(2) 0.054(2) 0.0374(19) 0.0192(19) 0.0073(19)

loop_
_atom_type_symbol
_atom_type_description
_atom_type_scat_dispersion_real
_atom_type_scat_dispersion_imag
_atom_type_scat_source
C C 0.0033 0.0016 'International Tables Vol C Tables 4.2.6.8 and 6.1.1.4'
H H 0.0000 0.0000 'International Tables Vol C Tables 4.2.6.8 and 6.1.1.4'
O O 0.0106 0.0060 'International Tables Vol C Tables 4.2.6.8 and 6.1.1.4'
Cl Cl 0.1484 0.1585 'International Tables Vol C Tables 4.2.6.8 and 6.1.1.4'

loop_
_geom_angle_atom_site_label_1
_geom_angle_atom_site_label_2
_geom_angle_atom_site_label_3
_geom_angle
C2 C1 C14 121.0(5)
C2 C1 O6 120.2(5)
C14 C1 O6 118.8(4)
C3 C2 C1 120.5(5)
C3 C2 H1 119.7
C1 C2 H1 119.7
C2 C3 C4 121.4(5)
C2 C3 H2 119.3
C4 C3 H2 119.3
C3 C4 C5 123.2(5)
C3 C4 C15 118.5(5)
C5 C4 C15 118.2(5)
C6 C5 O1 120.8(5)
C6 C5 C4 121.7(5)
O1 C5 C4 117.5(5)
O2 C6 C5 122.8(5)
O2 C6 C7 116.8(5)
C5 C6 C7 120.2(5)
C8 C7 C16 119.0(5)
C8 C7 C6 122.0(5)
C16 C7 C6 119.0(5)
C9 C8 C7 120.9(5)
C9 C8 H3 119.6
C7 C8 H3 119.6
C8 C9 C10 122.3(5)
C8 C9 H4 118.9
C10 C9 H4 118.9
C9 C10 C11 117.2(4)
C9 C10 C23 122.7(5)
C11 C10 C23 119.9(4)
C10 C11 C16 120.2(4)
C10 C11 C12 122.4(4)
C16 C11 C12 117.4(5)
C13 C12 C11 121.6(5)
C13 C12 H5 119.2
C11 C12 H5 119.2
C12 C13 C14 121.3(5)
C12 C13 H6 119.4
C14 C13 H6 119.4
C1 C14 C15 118.0(4)
C1 C14 C13 124.4(4)
C15 C14 C13 117.6(5)
C16 C15 C14 120.3(4)
C16 C15 C4 119.5(4)
C14 C15 C4 120.2(5)
C7 C16 C15 120.8(4)
C7 C16 C11 119.7(5)
C15 C16 C11 119.4(4)
C5 O1 C17 111.1(4)
C6 O2 C20 115.4(4)
C18 C17 O1 113.6(6)
C18 C17 H39 108.9
O1 C17 H39 108.9
C18 C17 H40 108.9
O1 C17 H40 108.9
H39 C17 H40 107.7
C19 C18 C17 114.2(8)
C19 C18 H41 108.7
C17 C18 H41 108.7
C19 C18 H42 108.7
C17 C18 H42 108.7
H41 C18 H42 107.6
C18 C19 H115 109.5
C18 C19 H116 109.5
H115 C19 H116 109.5
C18 C19 H117 109.5
H115 C19 H117 109.5
H116 C19 H117 109.5
C21 C20 O2 112.8(6)
C21 C20 H43 109.0
O2 C20 H43 109.0
C21 C20 H44 109.0
O2 C20 H44 109.0
H43 C20 H44 107.8
C20 C21 C22 114.9(7)
C20 C21 H45 108.5
C22 C21 H45 108.5
C20 C21 H46 108.5
C22 C21 H46 108.5
H45 C21 H46 107.5
C21 C22 H118 109.5
C21 C22 H119 109.5
H118 C22 H119 109.5
C21 C22 H120 109.5
H118 C22 H120 109.5
H119 C22 H120 109.5
C24 C23 C36 118.8(5)
C24 C23 C10 121.7(5)
C36 C23 C10 119.5(5)
C23 C24 C25 121.1(5)
C23 C24 H7 119.4
C25 C24 H7 119.4
C24 C25 C26 121.9(5)
C24 C25 H8 119.0
C26 C25 H8 119.0
C25 C26 C37 118.2(5)
C25 C26 C27 123.5(6)
C37 C26 C27 118.4(5)
C28 C27 O3 122.0(5)
C28 C27 C26 121.4(6)
O3 C27 C26 116.5(6)
C27 C28 O4 120.1(6)
C27 C28 C29 121.5(5)
O4 C28 C29 118.1(6)
C30 C29 C28 122.8(5)
C30 C29 C38 118.4(6)
C28 C29 C38 118.8(5)
C31 C30 C29 121.5(5)
C31 C30 H9 119.3
C29 C30 H9 119.3
C30 C31 C32 121.4(6)
C30 C31 H10 119.3
C32 C31 H10 119.3
C31 C32 C33 118.5(5)
C31 C32 C45 121.9(5)
C33 C32 C45 119.5(4)
C38 C33 C32 120.1(5)
C38 C33 C34 117.1(5)
C32 C33 C34 122.8(5)
C35 C34 C33 121.6(5)
C35 C34 H11 119.2
C33 C34 H11 119.2
C34 C35 C36 122.2(5)
C34 C35 H12 118.9
C36 C35 H12 118.9
C23 C36 C37 119.8(5)
C23 C36 C35 123.0(4)
C37 C36 C35 117.2(5)
C26 C37 C36 120.0(5)
C26 C37 C38 120.0(5)
C36 C37 C38 119.8(5)
C33 C38 C29 119.8(5)
C33 C38 C37 120.6(5)
C29 C38 C37 119.5(5)
C144 O3 C27 120.3(8)
C39 O3 C27 124.7(8)
O3 C39 C40 113.7(12)
O3 C39 H47 108.8
C40 C39 H47 108.8
O3 C39 H48 108.8
C40 C39 H48 108.8
H47 C39 H48 107.7
C41 C40 C39 110.8(15)
C41 C40 H49 109.5
C39 C40 H49 109.5
C41 C40 H50 109.5
C39 C40 H50 109.5
H49 C40 H50 108.1
C40 C41 H121 109.5
C40 C41 H122 109.5
H121 C41 H122 109.5
C40 C41 H123 109.5
H121 C41 H123 109.5
H122 C41 H123 109.5
C43 C42 O4 111.2(10)
C43 C42 H51 109.4
O4 C42 H51 109.4
C43 C42 H52 109.4
O4 C42 H52 109.4
H51 C42 H52 108.0
C44 C43 C42 114.7(14)
C44 C43 H53 108.6
C42 C43 H53 108.6
C44 C43 H54 108.6
C42 C43 H54 108.6
H53 C43 H54 107.6
C43 C44 H124 109.5
C43 C44 H125 109.5
H124 C44 H125 109.5
C43 C44 H126 109.5
H124 C44 H126 109.5
H125 C44 H126 109.5
O3 C144 C155 108.8(11)
O3 C144 H55 109.9
C155 C144 H55 109.9
O3 C144 H56 109.9
C155 C144 H56 109.9
H55 C144 H56 108.3
C141 C155 C144 113.5(17)
C141 C155 H57 108.9
C144 C155 H57 108.9
C141 C155 H58 108.9
C144 C155 H58 108.9
H57 C155 H58 107.7
C155 C141 H127 109.5
C155 C141 H128 109.5
H127 C141 H128 109.5
C155 C141 H129 109.5
H127 C141 H129 109.5
H128 C141 H129 109.5
O4 C149 C156 109(2)
O4 C149 H59 109.8
C156 C149 H59 109.8
O4 C149 H60 109.8
C156 C149 H60 109.8
H59 C149 H60 108.2
C138 C156 C149 108(2)
C138 C156 H61 110.1
C149 C156 H61 110.1
C138 C156 H62 110.1
C149 C156 H62 110.1
H61 C156 H62 108.4
C156 C138 H130 109.5
C156 C138 H131 109.5
H130 C138 H131 109.5
C156 C138 H132 109.5
H130 C138 H132 109.5
H131 C138 H132 109.5
C149 O4 C28 114.6(10)
C28 O4 C42 112.4(7)
C46 C45 C58 118.4(6)
C46 C45 C32 122.2(5)
C58 C45 C32 119.4(5)
C47 C46 C45 121.5(5)
C47 C46 H13 119.2
C45 C46 H13 119.2
C46 C47 C48 121.2(5)
C46 C47 H14 119.4
C48 C47 H14 119.4
C47 C48 C59 118.4(5)
C47 C48 C49 122.1(5)
C59 C48 C49 119.5(4)
C50 C49 O5 123.7(5)
C50 C49 C48 120.4(5)
O5 C49 C48 115.9(5)
C49 C50 O7 122.5(5)
C49 C50 C51 121.8(5)
O7 C50 C51 115.6(5)
C52 C51 C60 118.1(5)
C52 C51 C50 123.5(5)
C60 C51 C50 118.4(5)
C53 C52 C51 121.1(5)
C53 C52 H15 119.4
C51 C52 H15 119.4
C54 C53 C52 121.0(5)
C54 C53 H16 119.5
C52 C53 H16 119.5
C53 C54 C55 120.6(4)
C53 C54 O6 120.3(4)
C55 C54 O6 119.0(4)
C54 C55 C60 118.5(5)
C54 C55 C56 123.9(4)
C60 C55 C56 117.6(4)
C57 C56 C55 122.0(4)
C57 C56 H17 119.0
C55 C56 H17 119.0
C56 C57 C58 121.0(5)
C56 C57 H18 119.5
C58 C57 H18 119.5
C59 C58 C45 119.9(5)
C59 C58 C57 117.6(4)
C45 C58 C57 122.5(5)
C58 C59 C48 119.9(4)
C58 C59 C60 120.6(4)
C48 C59 C60 119.4(5)
C51 C60 C55 120.2(4)
C51 C60 C59 120.3(4)
C55 C60 C59 119.5(5)
C49 O5 C61 122.1(6)
C49 O5 C133 106.8(6)
C62 C61 O5 113.5(11)
C62 C61 H63 108.9
O5 C61 H63 108.9
C62 C61 H64 108.9
O5 C61 H64 108.9
H63 C61 H64 107.7
C61 C62 C63 92.9(15)
C61 C62 H65 113.1
C63 C62 H65 113.1
C61 C62 H66 113.1
C63 C62 H66 113.1
H65 C62 H66 110.5
C62 C63 H133 109.5
C62 C63 H134 109.5
H133 C63 H134 109.5
C62 C63 H135 109.5
H133 C63 H135 109.5
H134 C63 H135 109.5
C65 C64 O7 110.3(11)
C65 C64 H67 109.6
O7 C64 H67 109.6
C65 C64 H68 109.6
O7 C64 H68 109.6
H67 C64 H68 108.1
C64 C65 C66 112.8(12)
C64 C65 H69 109.0
C66 C65 H69 109.0
C64 C65 H70 109.0
C66 C65 H70 109.0
H69 C65 H70 107.8
C65 C66 H136 109.5
C65 C66 H137 109.5
H136 C66 H137 109.5
C65 C66 H138 109.5
H136 C66 H138 109.5
H137 C66 H138 109.5
O5 C133 C134 98.1(12)
O5 C133 H71 112.2
C134 C133 H71 112.2
O5 C133 H72 112.2
C134 C133 H72 112.2
H71 C133 H72 109.8
C135 C134 C133 101.9(16)
C135 C134 H73 111.4
C133 C134 H73 111.4
C135 C134 H74 111.4
C133 C134 H74 111.4
H73 C134 H74 109.3
C134 C135 H139 109.5
C134 C135 H140 109.5
H139 C135 H140 109.5
C134 C135 H141 109.5
H139 C135 H141 109.5
H140 C135 H141 109.5
O7 C136 C137 104.5(17)
O7 C136 H75 110.8
C137 C136 H75 110.8
O7 C136 H76 110.8
C137 C136 H76 110.8
H75 C136 H76 108.9
C136 C137 C152 112(2)
C136 C137 H77 109.1
C152 C137 H77 109.1
C136 C137 H78 109.1
C152 C137 H78 109.1
H77 C137 H78 107.9
C137 C152 H142 109.5
C137 C152 H143 109.5
H142 C152 H143 109.5
C137 C152 H144 109.5
H142 C152 H144 109.5
H143 C152 H144 109.5
C54 O6 C1 113.1(3)
C136 O7 C50 112.5(8)
C50 O7 C64 113.2(5)
C68 C67 C80 120.9(5)
C68 C67 O14 121.3(5)
C80 C67 O14 117.8(5)
C67 C68 C69 120.4(5)
C67 C68 H19 119.8
C69 C68 H19 119.8
C68 C69 C70 121.0(6)
C68 C69 H20 119.5
C70 C69 H20 119.5
C69 C70 C81 118.9(5)
C69 C70 C71 122.8(6)
C81 C70 C71 118.3(6)
C72 C71 O8 121.6(6)
C72 C71 C70 121.6(7)
O8 C71 C70 116.8(6)
C71 C72 O9 121.2(8)
C71 C72 C73 120.7(6)
O9 C72 C73 117.6(6)
C74 C73 C82 119.2(7)
C74 C73 C72 121.8(6)
C82 C73 C72 119.0(6)
C75 C74 C73 119.6(6)
C75 C74 H21 120.2
C73 C74 H21 120.2
C74 C75 C76 123.1(6)
C74 C75 H22 118.5
C76 C75 H22 118.5
C75 C76 C77 117.0(6)
C75 C76 C89 121.4(5)
C77 C76 C89 121.4(6)
C82 C77 C76 120.0(6)
C82 C77 C78 118.2(5)
C76 C77 C78 121.8(6)
C79 C78 C77 121.1(6)
C79 C78 H23 119.5
C77 C78 H23 119.5
C78 C79 C80 121.9(6)
C78 C79 H24 119.1
C80 C79 H24 119.1
C67 C80 C81 118.5(6)
C67 C80 C79 124.2(5)
C81 C80 C79 117.2(5)
C80 C81 C70 119.9(5)
C80 C81 C82 120.1(6)
C70 C81 C82 119.9(6)
C77 C82 C73 120.2(5)
C77 C82 C81 119.5(6)
C73 C82 C81 120.2(6)
C71 O8 C83 113.8(5)
O8 C83 C84 110.6(8)
O8 C83 H79 109.5
C84 C83 H79 109.5
O8 C83 H80 109.5
C84 C83 H80 109.5
H79 C83 H80 108.1
C85 C84 C83 115.6(12)
C157 C84 C83 116.3(15)
C85 C84 H81 108.4
C83 C84 H81 108.4
C85 C84 H82 108.4
C83 C84 H82 108.4
H81 C84 H82 107.4
C157 C84 H83 108.2
C83 C84 H83 108.2
C157 C84 H84 108.2
C83 C84 H84 108.2
H83 C84 H84 107.4
C84 C85 H145 109.5
C84 C85 H146 109.5
H145 C85 H146 109.5
C84 C85 H147 109.5
H145 C85 H147 109.5
H146 C85 H147 109.5
C84 C157 H148 109.5
C84 C157 H149 109.5
H148 C157 H149 109.5
C84 C157 H150 109.5
H148 C157 H150 109.5
H149 C157 H150 109.5
C86 O9 C72 120.6(6)
O9 C86 C87 111.4(10)
O9 C86 H85 109.4
C87 C86 H85 109.4
O9 C86 H86 109.4
C87 C86 H86 109.4
H85 C86 H86 108.0
C88 C87 C86 124.6(13)
C88 C87 H87 106.2
C86 C87 H87 106.2
C88 C87 H88 106.2
C86 C87 H88 106.2
H87 C87 H88 106.4
C87 C88 H151 109.5
C87 C88 H152 109.5
H151 C88 H152 109.5
C87 C88 H153 109.5
H151 C88 H153 109.5
H152 C88 H153 109.5
C90 C89 C102 117.9(6)
C90 C89 C76 123.2(5)
C102 C89 C76 118.9(5)
C91 C90 C89 121.9(6)
C91 C90 H25 119.0
C89 C90 H25 119.0
C90 C91 C92 121.1(6)
C90 C91 H26 119.5
C92 C91 H26 119.5
C91 C92 C103 118.8(6)
C91 C92 C93 122.5(6)
C103 C92 C93 118.7(6)
C94 C93 O10 122.3(6)
C94 C93 C92 120.7(6)
O10 C93 C92 117.0(6)
C93 C94 O11 119.9(6)
C93 C94 C95 122.7(6)
O11 C94 C95 117.3(6)
C96 C95 C94 124.0(6)
C96 C95 C104 118.8(5)
C94 C95 C104 117.2(6)
C97 C96 C95 120.8(6)
C97 C96 H27 119.6
C95 C96 H27 119.6
C96 C97 C98 122.2(5)
C96 C97 H28 118.9
C98 C97 H28 118.9
C97 C98 C99 118.5(5)
C97 C98 C111 121.1(5)
C99 C98 C111 120.4(5)
C98 C99 C104 120.1(5)
C98 C99 C100 122.8(5)
C104 C99 C100 117.1(5)
C101 C100 C99 121.8(5)
C101 C100 H29 119.1
C99 C100 H29 119.1
C100 C101 C102 121.6(6)
C100 C101 H30 119.2
C102 C101 H30 119.2
C103 C102 C89 120.3(5)
C103 C102 C101 117.4(5)
C89 C102 C101 122.4(6)
C102 C103 C92 119.6(5)
C102 C103 C104 120.2(5)
C92 C103 C104 120.1(6)
C99 C104 C103 120.5(5)
C99 C104 C95 119.0(5)
C103 C104 C95 120.5(5)
C93 O10 C105 112.9(5)
O10 C105 C106 109.4(7)
O10 C105 H89 109.8
C106 C105 H89 109.8
O10 C105 H90 109.8
C106 C105 H90 109.8
H89 C105 H90 108.2
C107 C106 C105 104.3(9)
C107 C106 H91 110.9
C105 C106 H91 110.9
C107 C106 H92 110.9
C105 C106 H92 110.9
H91 C106 H92 108.9
C106 C107 H154 109.5
C106 C107 H155 109.5
H154 C107 H155 109.5
C106 C107 H156 109.5
H154 C107 H156 109.5
H155 C107 H156 109.5
C94 O11 C108 112.9(5)
O11 C108 C109 106.6(5)
O11 C108 H93 110.4
C109 C108 H93 110.4
O11 C108 H94 110.4
C109 C108 H94 110.4
H93 C108 H94 108.6
C110 C109 C108 111.0(6)
C110 C109 H95 109.4
C108 C109 H95 109.4
C110 C109 H96 109.4
C108 C109 H96 109.4
H95 C109 H96 108.0
C109 C110 H157 109.5
C109 C110 H158 109.5
H157 C110 H158 109.5
C109 C110 H159 109.5
H157 C110 H159 109.5
H158 C110 H159 109.5
C112 C111 C124 117.9(5)
C112 C111 C98 122.7(5)
C124 C111 C98 119.4(5)
C113 C112 C111 126.1(6)
C111 C112 C159 113.8(9)
C113 C112 H31 116.9
C111 C112 H31 116.9
C111 C112 H32 123.1
C159 C112 H32 123.1
C150 C117 C118 117.7(9)
C150 C117 C126 122.2(9)
C118 C117 C126 118.5(5)
C118 C117 C116 124.0(6)
C126 C117 C116 116.1(6)
C119 C118 C117 121.4(5)
C119 C118 H33 119.3
C117 C118 H33 119.3
C118 C119 C120 120.5(5)
C118 C119 H34 119.8
C120 C119 H34 119.8
C119 C120 C121 120.5(5)
C119 C120 O14 121.0(5)
C121 C120 O14 118.5(5)
C120 C121 C122 124.0(5)
C120 C121 C126 118.5(5)
C122 C121 C126 117.5(5)
C123 C122 C121 121.8(5)
C123 C122 H35 119.1
C121 C122 H35 119.1
C122 C123 C124 121.3(5)
C122 C123 H36 119.3
C124 C123 H36 119.3
C125 C124 C111 119.9(5)
C125 C124 C123 117.7(5)
C111 C124 C123 122.4(5)
C158 C125 C124 123.4(9)
C158 C125 C126 115.4(9)
C124 C125 C126 120.3(5)
C124 C125 C114 117.9(6)
C126 C125 C114 120.4(6)
C117 C126 C121 119.9(5)
C117 C126 C125 120.4(5)
C121 C126 C125 119.6(5)
O12 C127 C128 120.8(15)
O17 C127 C161 169.2(19)
O12 C127 H171 107.1
C128 C127 H171 107.1
O12 C127 H172 107.1
C128 C127 H172 107.1
H171 C127 H172 106.8
O17 C127 H173 93.4
C161 C127 H173 93.4
O17 C127 H174 93.4
C161 C127 H174 93.4
H173 C127 H174 103.0
C128 C129 H175 109.5
C128 C129 H176 109.5
H175 C129 H176 109.5
C128 C129 H177 109.5
H175 C129 H177 109.5
H176 C129 H177 109.5
C161 C129 H178 109.5
C161 C129 H179 109.5
H178 C129 H179 109.5
C161 C129 H180 109.5
H178 C129 H180 109.5
H179 C129 H180 109.5
C112 C113 C114 117.3(8)
C112 C113 H37 121.3
C114 C113 H37 121.3
C113 C114 C115 123.5(9)
C113 C114 C125 118.6(9)
C115 C114 C125 117.7(9)
C116 C115 C114 121.4(9)
C116 C115 O12 121.8(9)
C114 C115 O12 116.3(8)
C115 C116 O13 123.2(9)
C115 C116 C117 122.9(8)
O13 C116 C117 113.7(8)
C127 O12 C115 119.3(10)
C127 C128 C129 107.9(11)
C127 C128 H181 110.1
C129 C128 H181 110.1
C127 C128 H182 110.1
C129 C128 H182 110.1
H181 C128 H182 108.4
C130 O13 C116 111.8(9)
O13 C130 C131 113.2(11)
O13 C130 H103 108.9
C131 C130 H103 108.9
O13 C130 H104 108.9
C131 C130 H104 108.9
H103 C130 H104 107.8
C132 C131 C130 111.2(14)
C132 C131 H163 109.4
C130 C131 H163 109.4
C132 C131 H164 109.4
C130 C131 H164 109.4
H163 C131 H164 108.0
C131 C132 H165 109.5
C131 C132 H166 109.5
H165 C132 H166 109.5
C131 C132 H167 109.5
H165 C132 H167 109.5
H166 C132 H167 109.5
Cl1 C148 Cl2 116.0(13)
Cl1 C148 H107 108.3
Cl2 C148 H107 108.3
Cl1 C148 H108 108.3
Cl2 C148 H108 108.3
H107 C148 H108 107.4
C145 O18 C150 126.4(14)
O18 C145 C146 115.4(14)
O18 C145 H109 108.4
C146 C145 H109 108.4
O18 C145 H110 108.4
C146 C145 H110 108.4
H109 C145 H110 107.5
C147 C146 C145 114.3(16)
C147 C146 H111 108.7
C145 C146 H111 108.7
C147 C146 H112 108.7
C145 C146 H112 108.7
H111 C146 H112 107.6
C146 C147 H168 109.5
C146 C147 H169 109.5
H168 C147 H169 109.5
C146 C147 H170 109.5
H168 C147 H170 109.5
H169 C147 H170 109.5
C117 C150 C151 118.0(15)
C117 C150 O18 118.7(14)
C151 C150 O18 123.2(15)
C127 O17 C151 148.2(15)
C129 C161 C127 119(2)
C129 C161 H183 107.5
C127 C161 H183 107.5
C129 C161 H184 107.5
C127 C161 H184 107.5
H183 C161 H184 107.0
C150 C151 O17 122.0(14)
C150 C151 C158 119.3(15)
O17 C151 C158 118.7(14)
C158 C159 C112 123.7(15)
C158 C159 H38 118.2
C112 C159 H38 118.2
C125 C158 C159 115.6(15)
C125 C158 C151 122.2(15)
C159 C158 C151 121.9(16)
Cl4 C139 Cl3 102.2(6)
Cl4 C139 H113 111.3
Cl3 C139 H113 111.3
Cl4 C139 H114 111.3
Cl3 C139 H114 111.3
H113 C139 H114 109.2
C120 O14 C67 112.4(4)

loop_
_geom_bond_atom_site_label_1
_geom_bond_atom_site_label_2
_geom_bond_distance
C1 C2 1.381(6)
C1 C14 1.403(7)
C1 O6 1.410(5)
C2 C3 1.379(7)
C2 H1 0.9500
C3 C4 1.380(7)
C3 H2 0.9500
C4 C5 1.430(7)
C4 C15 1.433(6)
C5 C6 1.370(7)
C5 O1 1.387(6)
C6 O2 1.370(6)
C6 C7 1.429(7)
C7 C8 1.382(7)
C7 C16 1.410(6)
C8 C9 1.382(7)
C8 H3 0.9500
C9 C10 1.402(7)
C9 H4 0.9500
C10 C11 1.411(7)
C10 C23 1.483(7)
C11 C16 1.427(6)
C11 C12 1.438(6)
C12 C13 1.336(7)
C12 H5 0.9500
C13 C14 1.436(6)
C13 H6 0.9500
C14 C15 1.418(6)
C15 C16 1.417(7)
O1 C17 1.469(7)
O2 C20 1.473(7)
C17 C18 1.443(9)
C17 H39 0.9900
C17 H40 0.9900
C18 C19 1.411(11)
C18 H41 0.9900
C18 H42 0.9900
C19 H115 0.9800
C19 H116 0.9800
C19 H117 0.9800
C20 C21 1.418(9)
C20 H43 0.9900
C20 H44 0.9900
C21 C22 1.481(9)
C21 H45 0.9900
C21 H46 0.9900
C22 H118 0.9800
C22 H119 0.9800
C22 H120 0.9800
C23 C24 1.382(7)
C23 C36 1.412(7)
C24 C25 1.386(7)
C24 H7 0.9500
C25 C26 1.387(7)
C25 H8 0.9500
C26 C37 1.413(7)
C26 C27 1.442(7)
C27 C28 1.351(8)
C27 O3 1.385(7)
C28 O4 1.420(7)
C28 C29 1.423(8)
C29 C30 1.390(8)
C29 C38 1.425(7)
C30 C31 1.379(8)
C30 H9 0.9500
C31 C32 1.395(7)
C31 H10 0.9500
C32 C33 1.413(7)
C32 C45 1.484(8)
C33 C38 1.410(7)
C33 C34 1.436(7)
C34 C35 1.353(7)
C34 H11 0.9500
C35 C36 1.424(7)
C35 H12 0.9500
C36 C37 1.423(6)
C37 C38 1.440(7)
O3 C144 1.251(13)
O3 C39 1.297(13)
C39 C40 1.50(2)
C39 H47 0.9900
C39 H48 0.9900
C40 C41 1.42(4)
C40 H49 0.9900
C40 H50 0.9900
C41 H121 0.9800
C41 H122 0.9800
C41 H123 0.9800
C42 C43 1.409(15)
C42 O4 1.497(15)
C42 H51 0.9900
C42 H52 0.9900
C43 C44 1.390(18)
C43 H53 0.9900
C43 H54 0.9900
C44 H124 0.9800
C44 H125 0.9800
C44 H126 0.9800
C144 C155 1.56(2)
C144 H55 0.9900
C144 H56 0.9900
C155 C141 1.53(5)
C155 H57 0.9900
C155 H58 0.9900
C141 H127 0.9800
C141 H128 0.9800
C141 H129 0.9800
C149 O4 1.33(3)
C149 C156 1.41(2)
C149 H59 0.9900
C149 H60 0.9900
C156 C138 1.38(2)
C156 H61 0.9900
C156 H62 0.9900
C138 H130 0.9800
C138 H131 0.9800
C138 H132 0.9800
C45 C46 1.387(7)
C45 C58 1.417(7)
C46 C47 1.377(7)
C46 H13 0.9500
C47 C48 1.398(7)
C47 H14 0.9500
C48 C59 1.416(7)
C48 C49 1.443(7)
C49 C50 1.355(7)
C49 O5 1.367(6)
C50 O7 1.380(6)
C50 C51 1.441(7)
C51 C52 1.395(7)
C51 C60 1.418(7)
C52 C53 1.383(7)
C52 H15 0.9500
C53 C54 1.368(7)
C53 H16 0.9500
C54 C55 1.396(6)
C54 O6 1.409(5)
C55 C60 1.425(6)
C55 C56 1.429(7)
C56 C57 1.350(6)
C56 H17 0.9500
C57 C58 1.442(6)
C57 H18 0.9500
C58 C59 1.409(7)
C59 C60 1.433(6)
O5 C61 1.466(11)
O5 C133 1.545(15)
C61 C62 1.413(14)
C61 H63 0.9900
C61 H64 0.9900
C62 C63 1.524(10)
C62 H65 0.9900
C62 H66 0.9900
C63 H133 0.9800
C63 H134 0.9800
C63 H135 0.9800
C64 C65 1.50(2)
C64 O7 1.539(10)
C64 H67 0.9900
C64 H68 0.9900
C65 C66 1.52(2)
C65 H69 0.9900
C65 H70 0.9900
C66 H136 0.9800
C66 H137 0.9800
C66 H138 0.9800
C133 C134 1.78(3)
C133 H71 0.9900
C133 H72 0.9900
C134 C135 1.532(10)
C134 H73 0.9900
C134 H74 0.9900
C135 H139 0.9800
C135 H140 0.9800
C135 H141 0.9800
C136 O7 1.366(16)
C136 C137 1.46(3)
C136 H75 0.9900
C136 H76 0.9900
C137 C152 1.54(3)
C137 H77 0.9900
C137 H78 0.9900
C152 H142 0.9800
C152 H143 0.9800
C152 H144 0.9800
C67 C68 1.374(7)
C67 C80 1.406(7)
C67 O14 1.418(6)
C68 C69 1.384(8)
C68 H19 0.9500
C69 C70 1.393(7)
C69 H20 0.9500
C70 C81 1.420(8)
C70 C71 1.423(8)
C71 C72 1.382(9)
C71 O8 1.393(8)
C72 O9 1.387(7)
C72 C73 1.421(9)
C73 C74 1.390(8)
C73 C82 1.408(8)
C74 C75 1.385(9)
C74 H21 0.9500
C75 C76 1.388(9)
C75 H22 0.9500
C76 C77 1.422(7)
C76 C89 1.470(9)
C77 C82 1.405(8)
C77 C78 1.427(8)
C78 C79 1.349(7)
C78 H23 0.9500
C79 C80 1.421(8)
C79 H24 0.9500
C80 C81 1.414(7)
C81 C82 1.438(7)
O8 C83 1.427(9)
C83 C84 1.483(12)
C83 H79 0.9900
C83 H80 0.9900
C84 C85 1.312(17)
C84 C157 1.47(3)
C84 H81 0.9900
C84 H82 0.9900
C84 H83 0.9900
C84 H84 0.9900
C85 H145 0.9800
C85 H146 0.9800
C85 H147 0.9800
C157 H148 0.9800
C157 H149 0.9800
C157 H150 0.9800
O9 C86 1.377(8)
C86 C87 1.440(14)
C86 H85 0.9900
C86 H86 0.9900
C87 C88 1.328(13)
C87 H87 0.9900
C87 H88 0.9900
C88 H151 0.9800
C88 H152 0.9800
C88 H153 0.9800
C89 C90 1.391(8)
C89 C102 1.422(7)
C90 C91 1.379(9)
C90 H25 0.9500
C91 C92 1.393(8)
C91 H26 0.9500
C92 C103 1.419(7)
C92 C93 1.447(9)
C93 C94 1.358(8)
C93 O10 1.373(7)
C94 O11 1.388(7)
C94 C95 1.434(8)
C95 C96 1.383(8)
C95 C104 1.442(8)
C96 C97 1.369(7)
C96 H27 0.9500
C97 C98 1.395(7)
C97 H28 0.9500
C98 C99 1.402(7)
C98 C111 1.479(7)
C99 C104 1.416(7)
C99 C100 1.431(7)
C100 C101 1.352(7)
C100 H29 0.9500
C101 C102 1.437(7)
C101 H30 0.9500
C102 C103 1.412(8)
C103 C104 1.429(7)
O10 C105 1.451(9)
C105 C106 1.540(10)
C105 H89 0.9900
C105 H90 0.9900
C106 C107 1.384(12)
C106 H91 0.9900
C106 H92 0.9900
C107 H154 0.9800
C107 H155 0.9800
C107 H156 0.9800
O11 C108 1.455(6)
C108 C109 1.559(9)
C108 H93 0.9900
C108 H94 0.9900
C109 C110 1.466(8)
C109 H95 0.9900
C109 H96 0.9900
C110 H157 0.9800
C110 H158 0.9800
C110 H159 0.9800
C111 C112 1.383(7)
C111 C124 1.417(7)
C112 C113 1.370(11)
C112 C159 1.487(18)
C112 H31 0.9500
C112 H32 0.9500
C117 C150 1.289(17)
C117 C118 1.400(7)
C117 C126 1.406(7)
C117 C116 1.570(12)
C118 C119 1.372(7)
C118 H33 0.9500
C119 C120 1.379(7)
C119 H34 0.9500
C120 C121 1.398(7)
C120 O14 1.410(6)
C121 C122 1.419(7)
C121 C126 1.429(7)
C122 C123 1.356(7)
C122 H35 0.9500
C123 C124 1.431(7)
C123 H36 0.9500
C124 C125 1.409(7)
C125 C158 1.284(19)
C125 C126 1.432(7)
C125 C114 1.546(12)
C127 O17 1.155(13)
C127 O12 1.177(14)
C127 C128 1.389(14)
C127 C161 1.41(3)
C127 H171 0.9900
C127 H172 0.9900
C127 H173 0.9900
C127 H174 0.9900
C129 C161 1.27(2)
C129 C128 1.476(15)
C129 H175 0.9800
C129 H176 0.9800
C129 H177 0.9800
C129 H178 0.9800
C129 H179 0.9800
C129 H180 0.9800
C113 C114 1.400(15)
C113 H37 0.9500
C114 C115 1.402(14)
C115 C116 1.353(14)
C115 O12 1.412(12)
C116 O13 1.365(11)
C128 H181 0.9900
C128 H182 0.9900
O13 C130 1.355(12)
C130 C131 1.494(16)
C130 H103 0.9900
C130 H104 0.9900
C131 C132 1.228(15)
C131 H163 0.9900
C131 H164 0.9900
C132 H165 0.9800
C132 H166 0.9800
C132 H167 0.9800
C148 Cl1 1.678(18)
C148 Cl2 1.73(2)
C148 H107 0.9900
C148 H108 0.9900
O18 C145 1.357(16)
O18 C150 1.391(19)
C145 C146 1.534(18)
C145 H109 0.9900
C145 H110 0.9900
C146 C147 1.199(16)
C146 H111 0.9900
C146 H112 0.9900
C147 H168 0.9800
C147 H169 0.9800
C147 H170 0.9800
C150 C151 1.36(2)
O17 C151 1.373(17)
C161 H183 0.9900
C161 H184 0.9900
C151 C158 1.49(2)
C159 C158 1.38(3)
C159 H38 0.9500
C139 Cl4 1.717(12)
C139 Cl3 1.950(13)
C139 H113 0.9900
C139 H114 0.9900
O21 C142 1.422(14)
O19 C143 1.808(17)
O22 C160 1.74(3)

loop_
_geom_hbond_atom_site_label_D
_geom_hbond_atom_site_label_H
_geom_hbond_atom_site_label_A
_geom_hbond_distance_DH
_geom_hbond_distance_HA
_geom_hbond_distance_DA
_geom_hbond_angle_DHA
_geom_hbond_site_symmetry_A
C144 H55 O4 0.99 2.60 3.159(17) 115.7 .
C149 H59 O3 0.99 1.99 2.70(2) 126.2 .
C136 H75 O5 0.99 2.25 2.843(18) 117.3 .
C83 H80 O9 0.99 2.59 3.168(13) 117.0 .
C86 H85 O8 0.99 2.48 3.075(11) 118.2 .
C105 H89 O11 0.99 2.47 3.067(9) 118.8 .
C105 H89 Cl1 0.99 2.95 3.870(12) 155.5 1_655
C109 H95 Cl2 0.99 2.61 3.516(9) 152.1 2_565
C127 H171 O13 0.99 2.43 3.043(13) 119.7 .
C145 H109 O17 0.99 2.48 3.027(19) 114.1 .
C144 H55 O4 0.99 2.60 3.159(17) 115.7 .
C149 H59 O3 0.99 1.99 2.70(2) 126.2 .

loop_
_geom_torsion_atom_site_label_1
_geom_torsion_atom_site_label_2
_geom_torsion_atom_site_label_3
_geom_torsion_atom_site_label_4
_geom_torsion
C14 C1 C2 C3 3.6(7)
O6 C1 C2 C3 -176.8(4)
C1 C2 C3 C4 1.3(7)
C2 C3 C4 C5 177.3(5)
C2 C3 C4 C15 -2.0(7)
C3 C4 C5 C6 179.4(5)
C15 C4 C5 C6 -1.3(7)
C3 C4 C5 O1 -0.3(7)
C15 C4 C5 O1 179.0(4)
O1 C5 C6 O2 2.0(7)
C4 C5 C6 O2 -177.7(4)
O1 C5 C6 C7 -172.7(4)
C4 C5 C6 C7 7.6(7)
O2 C6 C7 C8 -6.1(7)
C5 C6 C7 C8 168.9(5)
O2 C6 C7 C16 176.6(4)
C5 C6 C7 C16 -8.4(7)
C16 C7 C8 C9 4.3(7)
C6 C7 C8 C9 -173.0(5)
C7 C8 C9 C10 -4.2(8)
C8 C9 C10 C11 -2.7(7)
C8 C9 C10 C23 173.9(4)
C9 C10 C11 C16 9.2(7)
C23 C10 C11 C16 -167.5(4)
C9 C10 C11 C12 -169.4(4)
C23 C10 C11 C12 13.9(7)
C10 C11 C12 C13 -170.9(4)
C16 C11 C12 C13 10.4(6)
C11 C12 C13 C14 3.3(7)
C2 C1 C14 C15 -7.6(6)
O6 C1 C14 C15 172.8(4)
C2 C1 C14 C13 172.3(4)
O6 C1 C14 C13 -7.3(6)
C12 C13 C14 C1 166.8(4)
C12 C13 C14 C15 -13.4(6)
C1 C14 C15 C16 -170.6(4)
C13 C14 C15 C16 9.6(6)
C1 C14 C15 C4 6.8(6)
C13 C14 C15 C4 -173.0(4)
C3 C4 C15 C16 175.2(4)
C5 C4 C15 C16 -4.1(6)
C3 C4 C15 C14 -2.2(6)
C5 C4 C15 C14 178.5(4)
C8 C7 C16 C15 -174.3(4)
C6 C7 C16 C15 3.0(7)
C8 C7 C16 C11 2.3(7)
C6 C7 C16 C11 179.7(4)
C14 C15 C16 C7 -179.5(4)
C4 C15 C16 C7 3.1(7)
C14 C15 C16 C11 3.9(6)
C4 C15 C16 C11 -173.5(4)
C10 C11 C16 C7 -9.2(7)
C12 C11 C16 C7 169.5(4)
C10 C11 C16 C15 167.5(4)
C12 C11 C16 C15 -13.8(6)
C6 C5 O1 C17 79.0(6)
C4 C5 O1 C17 -101.3(6)
C5 C6 O2 C20 54.1(7)
C7 C6 O2 C20 -131.0(5)
C5 O1 C17 C18 -177.9(7)
O1 C17 C18 C19 -65.3(10)
C6 O2 C20 C21 126.9(6)
O2 C20 C21 C22 -68.3(9)
C9 C10 C23 C24 59.3(7)
C11 C10 C23 C24 -124.2(5)
C9 C10 C23 C36 -123.5(5)
C11 C10 C23 C36 53.0(6)
C36 C23 C24 C25 -2.8(7)
C10 C23 C24 C25 174.3(5)
C23 C24 C25 C26 0.3(8)
C24 C25 C26 C37 0.4(7)
C24 C25 C26 C27 -178.1(5)
C25 C26 C27 C28 174.0(5)
C37 C26 C27 C28 -4.5(8)
C25 C26 C27 O3 -5.2(8)
C37 C26 C27 O3 176.3(5)
O3 C27 C28 O4 5.2(9)
C26 C27 C28 O4 -174.0(5)
O3 C27 C28 C29 178.6(5)
C26 C27 C28 C29 -0.5(9)
C27 C28 C29 C30 -174.2(5)
O4 C28 C29 C30 -0.7(8)
C27 C28 C29 C38 4.9(8)
O4 C28 C29 C38 178.4(4)
C28 C29 C30 C31 176.2(5)
C38 C29 C30 C31 -2.9(8)
C29 C30 C31 C32 2.3(8)
C30 C31 C32 C33 2.4(7)
C30 C31 C32 C45 -175.4(5)
C31 C32 C33 C38 -6.4(7)
C45 C32 C33 C38 171.4(4)
C31 C32 C33 C34 173.5(4)
C45 C32 C33 C34 -8.6(7)
C38 C33 C34 C35 -10.0(7)
C32 C33 C34 C35 170.1(4)
C33 C34 C35 C36 0.0(7)
C24 C23 C36 C37 4.8(7)
C10 C23 C36 C37 -172.5(4)
C24 C23 C36 C35 -174.3(4)
C10 C23 C36 C35 8.4(7)
C34 C35 C36 C23 -170.8(5)
C34 C35 C36 C37 10.1(7)
C25 C26 C37 C36 1.7(7)
C27 C26 C37 C36 -179.8(4)
C25 C26 C37 C38 -173.4(4)
C27 C26 C37 C38 5.1(7)
C23 C36 C37 C26 -4.2(7)
C35 C36 C37 C26 174.9(4)
C23 C36 C37 C38 170.9(4)
C35 C36 C37 C38 -10.0(6)
C32 C33 C38 C29 5.8(7)
C34 C33 C38 C29 -174.1(4)
C32 C33 C38 C37 -170.3(4)
C34 C33 C38 C37 9.7(6)
C30 C29 C38 C33 -1.2(7)
C28 C29 C38 C33 179.7(5)
C30 C29 C38 C37 175.0(4)
C28 C29 C38 C37 -4.1(7)
C26 C37 C38 C33 175.3(4)
C36 C37 C38 C33 0.2(6)
C26 C37 C38 C29 -0.9(6)
C36 C37 C38 C29 -176.0(4)
C28 C27 O3 C144 -78.8(10)
C26 C27 O3 C144 100.4(9)
C28 C27 O3 C39 104.7(10)
C26 C27 O3 C39 -76.2(9)
C27 O3 C39 C40 171.1(9)
O3 C39 C40 C41 -65(2)
O4 C42 C43 C44 -57(2)
C27 O3 C144 C155 176.0(8)
O3 C144 C155 C141 64(3)
O4 C149 C156 C138 87(3)
C156 C149 O4 C28 -176.3(18)
C27 C28 O4 C149 -49.5(18)
C29 C28 O4 C149 136.8(17)
C27 C28 O4 C42 -94.5(10)
C29 C28 O4 C42 91.9(10)
C43 C42 O4 C28 168.7(13)
C31 C32 C45 C46 -56.0(7)
C33 C32 C45 C46 126.2(5)
C31 C32 C45 C58 125.4(5)
C33 C32 C45 C58 -52.3(6)
C58 C45 C46 C47 4.7(7)
C32 C45 C46 C47 -173.9(5)
C45 C46 C47 C48 1.6(8)
C46 C47 C48 C59 -3.1(7)
C46 C47 C48 C49 175.2(5)
C47 C48 C49 C50 -173.9(5)
C59 C48 C49 C50 4.3(7)
C47 C48 C49 O5 2.8(7)
C59 C48 C49 O5 -178.9(4)
O5 C49 C50 O7 2.0(8)
C48 C49 C50 O7 178.5(4)
O5 C49 C50 C51 -178.6(4)
C48 C49 C50 C51 -2.2(7)
C49 C50 C51 C52 177.5(5)
O7 C50 C51 C52 -3.1(7)
C49 C50 C51 C60 -1.8(7)
O7 C50 C51 C60 177.5(4)
C60 C51 C52 C53 2.6(7)
C50 C51 C52 C53 -176.8(5)
C51 C52 C53 C54 -1.3(7)
C52 C53 C54 C55 -4.2(7)
C52 C53 C54 O6 176.2(4)
C53 C54 C55 C60 8.1(7)
O6 C54 C55 C60 -172.4(4)
C53 C54 C55 C56 -171.5(4)
O6 C54 C55 C56 8.1(7)
C54 C55 C56 C57 -168.9(4)
C60 C55 C56 C57 11.5(6)
C55 C56 C57 C58 -1.6(7)
C46 C45 C58 C59 -9.3(7)
C32 C45 C58 C59 169.3(4)
C46 C45 C58 C57 170.1(4)
C32 C45 C58 C57 -11.3(7)
C56 C57 C58 C59 -9.7(7)
C56 C57 C58 C45 170.9(4)
C45 C58 C59 C48 7.8(7)
C57 C58 C59 C48 -171.6(4)
C45 C58 C59 C60 -169.6(4)
C57 C58 C59 C60 10.9(6)
C47 C48 C59 C58 -1.6(7)
C49 C48 C59 C58 -180.0(4)
C47 C48 C59 C60 175.9(4)
C49 C48 C59 C60 -2.5(7)
C52 C51 C60 C55 1.4(6)
C50 C51 C60 C55 -179.2(4)
C52 C51 C60 C59 -175.7(4)
C50 C51 C60 C59 3.7(6)
C54 C55 C60 C51 -6.7(6)
C56 C55 C60 C51 172.9(4)
C54 C55 C60 C59 170.5(4)
C56 C55 C60 C59 -9.9(6)
C58 C59 C60 C51 176.0(4)
C48 C59 C60 C51 -1.5(6)
C58 C59 C60 C55 -1.2(6)
C48 C59 C60 C55 -178.7(4)
C50 C49 O5 C61 -37.8(9)
C48 C49 O5 C61 145.6(7)
C50 C49 O5 C133 -96.3(8)
C48 C49 O5 C133 87.1(8)
C49 O5 C61 C62 -156.3(11)
O5 C61 C62 C63 79.1(17)
O7 C64 C65 C66 65.5(17)
C49 O5 C133 C134 -171.3(8)
O5 C133 C134 C135 -91.9(17)
O7 C136 C137 C152 66(2)
C53 C54 O6 C1 -79.8(5)
C55 C54 O6 C1 100.7(5)
C2 C1 O6 C54 76.0(5)
C14 C1 O6 C54 -104.4(5)
C137 C136 O7 C50 -167.0(14)
C49 C50 O7 C136 -54.7(11)
C51 C50 O7 C136 125.9(10)
C49 C50 O7 C64 -87.4(7)
C51 C50 O7 C64 93.3(7)
C65 C64 O7 C50 -179.8(9)
C80 C67 C68 C69 3.3(7)
O14 C67 C68 C69 -178.3(4)
C67 C68 C69 C70 2.2(7)
C68 C69 C70 C81 -3.2(7)
C68 C69 C70 C71 175.1(5)
C69 C70 C71 C72 -176.9(5)
C81 C70 C71 C72 1.4(8)
C69 C70 C71 O8 2.7(8)
C81 C70 C71 O8 -179.0(5)
O8 C71 C72 O9 -3.9(9)
C70 C71 C72 O9 175.7(5)
O8 C71 C72 C73 -176.4(5)
C70 C71 C72 C73 3.2(9)
C71 C72 C73 C74 173.5(6)
O9 C72 C73 C74 0.8(9)
C71 C72 C73 C82 -4.9(9)
O9 C72 C73 C82 -177.6(5)
C82 C73 C74 C75 7.1(9)
C72 C73 C74 C75 -171.3(6)
C73 C74 C75 C76 -4.2(10)
C74 C75 C76 C77 -4.8(9)
C74 C75 C76 C89 169.8(6)
C75 C76 C77 C82 10.9(8)
C89 C76 C77 C82 -163.7(5)
C75 C76 C77 C78 -170.0(5)
C89 C76 C77 C78 15.4(8)
C82 C77 C78 C79 8.6(7)
C76 C77 C78 C79 -170.6(5)
C77 C78 C79 C80 4.7(7)
C68 C67 C80 C81 -7.6(7)
O14 C67 C80 C81 173.9(4)
C68 C67 C80 C79 173.3(5)
O14 C67 C80 C79 -5.1(7)
C78 C79 C80 C67 165.0(5)
C78 C79 C80 C81 -14.1(7)
C67 C80 C81 C70 6.5(7)
C79 C80 C81 C70 -174.3(4)
C67 C80 C81 C82 -168.8(4)
C79 C80 C81 C82 10.3(7)
C69 C70 C81 C80 -1.2(7)
C71 C70 C81 C80 -179.6(5)
C69 C70 C81 C82 174.1(4)
C71 C70 C81 C82 -4.2(7)
C76 C77 C82 C73 -8.2(8)
C78 C77 C82 C73 172.6(5)
C76 C77 C82 C81 167.3(4)
C78 C77 C82 C81 -11.9(7)
C74 C73 C82 C77 -0.9(8)
C72 C73 C82 C77 177.4(5)
C74 C73 C82 C81 -176.4(5)
C72 C73 C82 C81 2.0(8)
C80 C81 C82 C77 2.4(7)
C70 C81 C82 C77 -172.9(5)
C80 C81 C82 C73 177.9(5)
C70 C81 C82 C73 2.6(7)
C72 C71 O8 C83 76.0(8)
C70 C71 O8 C83 -103.6(7)
C71 O8 C83 C84 176.2(7)
O8 C83 C84 C85 175.2(15)
O8 C83 C84 C157 87.3(17)
C71 C72 O9 C86 65.9(10)
C73 C72 O9 C86 -121.4(8)
C72 O9 C86 C87 86.6(11)
O9 C86 C87 C88 171.7(11)
C75 C76 C89 C90 58.2(8)
C77 C76 C89 C90 -127.5(6)
C75 C76 C89 C102 -122.5(6)
C77 C76 C89 C102 51.9(8)
C102 C89 C90 C91 -2.9(9)
C76 C89 C90 C91 176.5(6)
C89 C90 C91 C92 -1.5(9)
C90 C91 C92 C103 1.9(8)
C90 C91 C92 C93 -176.9(5)
C91 C92 C93 C94 176.6(5)
C103 C92 C93 C94 -2.1(8)
C91 C92 C93 O10 -6.0(8)
C103 C92 C93 O10 175.2(5)
O10 C93 C94 O11 4.3(8)
C92 C93 C94 O11 -178.5(5)
O10 C93 C94 C95 -178.2(5)
C92 C93 C94 C95 -1.0(8)
C93 C94 C95 C96 -176.6(5)
O11 C94 C95 C96 0.9(7)
C93 C94 C95 C104 3.6(7)
O11 C94 C95 C104 -178.8(4)
C94 C95 C96 C97 176.6(5)
C104 C95 C96 C97 -3.6(7)
C95 C96 C97 C98 3.0(8)
C96 C97 C98 C99 2.8(8)
C96 C97 C98 C111 -175.6(5)
C97 C98 C99 C104 -7.8(7)
C111 C98 C99 C104 170.6(5)
C97 C98 C99 C100 171.7(5)
C111 C98 C99 C100 -9.9(7)
C98 C99 C100 C101 170.6(5)
C104 C99 C100 C101 -9.9(7)
C99 C100 C101 C102 1.0(7)
C90 C89 C102 C103 6.9(8)
C76 C89 C102 C103 -172.5(5)
C90 C89 C102 C101 -172.2(5)
C76 C89 C102 C101 8.4(8)
C100 C101 C102 C103 8.6(7)
C100 C101 C102 C89 -172.3(5)
C89 C102 C103 C92 -6.6(7)
C101 C102 C103 C92 172.5(4)
C89 C102 C103 C104 171.9(5)
C101 C102 C103 C104 -8.9(7)
C91 C92 C103 C102 2.2(8)
C93 C92 C103 C102 -179.0(5)
C91 C92 C103 C104 -176.4(5)
C93 C92 C103 C104 2.4(7)
C98 C99 C104 C103 -171.3(5)
C100 C99 C104 C103 9.2(7)
C98 C99 C104 C95 7.1(7)
C100 C99 C104 C95 -172.4(4)
C102 C103 C104 C99 0.1(7)
C92 C103 C104 C99 178.6(5)
C102 C103 C104 C95 -178.3(5)
C92 C103 C104 C95 0.3(7)
C96 C95 C104 C99 -1.4(7)
C94 C95 C104 C99 178.4(4)
C96 C95 C104 C103 177.0(4)
C94 C95 C104 C103 -3.2(7)
C94 C93 O10 C105 -72.9(7)
C92 C93 O10 C105 109.8(7)
C93 O10 C105 C106 173.9(7)
O10 C105 C106 C107 67.1(10)
C93 C94 O11 C108 -86.9(6)
C95 C94 O11 C108 95.4(6)
C94 O11 C108 C109 -175.6(5)
O11 C108 C109 C110 -68.2(7)
C97 C98 C111 C112 -55.1(8)
C99 C98 C111 C112 126.6(6)
C97 C98 C111 C124 127.7(6)
C99 C98 C111 C124 -50.7(7)
C124 C111 C112 C113 18.1(12)
C98 C111 C112 C113 -159.3(8)
C124 C111 C112 C159 -12.2(11)
C98 C111 C112 C159 170.5(9)
C150 C117 C118 C119 170.7(10)
C126 C117 C118 C119 4.7(9)
C116 C117 C118 C119 -161.3(7)
C117 C118 C119 C120 -2.6(9)
C118 C119 C120 C121 -4.8(8)
C118 C119 C120 O14 175.6(5)
C119 C120 C121 C122 -170.2(5)
O14 C120 C121 C122 9.4(7)
C119 C120 C121 C126 9.8(7)
O14 C120 C121 C126 -170.6(4)
C120 C121 C122 C123 -170.3(5)
C126 C121 C122 C123 9.7(7)
C121 C122 C123 C124 1.3(8)
C112 C111 C124 C125 -8.0(8)
C98 C111 C124 C125 169.4(5)
C112 C111 C124 C123 171.1(6)
C98 C111 C124 C123 -11.5(8)
C122 C123 C124 C125 -11.3(8)
C122 C123 C124 C111 169.6(5)
C111 C124 C125 C158 20.9(12)
C123 C124 C125 C158 -158.1(10)
C111 C124 C125 C126 -170.7(5)
C123 C124 C125 C126 10.2(8)
C111 C124 C125 C114 -4.3(9)
C123 C124 C125 C114 176.6(7)
C150 C117 C126 C121 -164.9(10)
C118 C117 C126 C121 0.4(8)
C116 C117 C126 C121 167.5(6)
C150 C117 C126 C125 18.1(12)
C118 C117 C126 C125 -176.6(5)
C116 C117 C126 C125 -9.4(9)
C120 C121 C126 C117 -7.5(7)
C122 C121 C126 C117 172.5(5)
C120 C121 C126 C125 169.5(5)
C122 C121 C126 C125 -10.5(7)
C158 C125 C126 C117 -13.2(11)
C124 C125 C126 C117 177.6(5)
C114 C125 C126 C117 11.5(9)
C158 C125 C126 C121 169.8(10)
C124 C125 C126 C121 0.6(8)
C114 C125 C126 C121 -165.5(7)
C111 C112 C113 C114 -13.4(16)
C112 C113 C114 C115 -176.3(10)
C112 C113 C114 C125 -0.5(16)
C124 C125 C114 C113 8.7(14)
C126 C125 C114 C113 175.1(9)
C124 C125 C114 C115 -175.3(8)
C126 C125 C114 C115 -8.9(14)
C113 C114 C115 C116 -179.3(12)
C125 C114 C115 C116 4.8(17)
C113 C114 C115 O12 -8.2(18)
C125 C114 C115 O12 176.0(8)
C114 C115 C116 O13 -178.9(10)
O12 C115 C116 O13 10.4(18)
C114 C115 C116 C117 -3.4(18)
O12 C115 C116 C117 -174.0(8)
C118 C117 C116 C115 171.8(9)
C126 C117 C116 C115 5.5(13)
C118 C117 C116 O13 -12.2(12)
C126 C117 C116 O13 -178.6(7)
C128 C127 O12 C115 -164.7(11)
C116 C115 O12 C127 -70.1(15)
C114 C115 O12 C127 118.7(13)
O12 C127 C128 C129 -149.5(13)
C115 C116 O13 C130 -86.2(13)
C117 C116 O13 C130 97.9(10)
C116 O13 C130 C131 -174.0(10)
O13 C130 C131 C132 55(2)
C150 O18 C145 C146 -168.2(15)
O18 C145 C146 C147 -174.3(19)
C118 C117 C150 C151 178.7(12)
C126 C117 C150 C151 -16(2)
C118 C117 C150 O18 2.2(19)
C126 C117 C150 O18 167.6(10)
C145 O18 C150 C117 123.8(17)
C145 O18 C150 C151 -53(3)
C161 C127 O17 C151 -104(10)
O17 C127 C161 C129 -53(11)
C117 C150 C151 O17 -172.1(13)
O18 C150 C151 O17 4(3)
C117 C150 C151 C158 10(2)
O18 C150 C151 C158 -173.9(15)
C127 O17 C151 C150 81(3)
C127 O17 C151 C158 -100(3)
C111 C112 C159 C158 25(2)
C124 C125 C158 C159 -9.3(19)
C126 C125 C158 C159 -178.2(12)
C124 C125 C158 C151 176.5(11)
C126 C125 C158 C151 7.6(19)
C112 C159 C158 C125 -14(2)
C112 C159 C158 C151 160.4(14)
C150 C151 C158 C125 -6(2)
O17 C151 C158 C125 175.6(13)
C150 C151 C158 C159 -179.9(16)
O17 C151 C158 C159 2(2)
C119 C120 O14 C67 -80.9(6)
C121 C120 O14 C67 99.5(5)
C68 C67 O14 C120 72.4(5)
C80 C67 O14 C120 -109.2(5)
